data_7714261
loop_
_publ_author_name
'Shen, Quanli'
'Cong, Xuzi'
'Chen, Leyi'
'Wang, Lei'
'Liu, Yonggang'
'Wang, Likai'
'Tang, Zhenghua'

_publ_section_title
;
 Synthesis, structure anatomy, and catalytic properties of Ag14Cu2
 nanoclusters co-protected by alkynyl and phosphine ligands
;
_journal_name_full 'Dalton Transactions'
_journal_paper_doi 10.1039/D3DT02838K
_journal_year 2023
_chemical_formula_moiety 'C212 H102 Ag14 Cu2 F84 P4'
_chemical_formula_sum 'C212 H102 Ag14 Cu2 F84 P4'
_chemical_formula_weight 6006.07
_space_group_crystal_system triclinic
_space_group_IT_number 2
_space_group_name_Hall '-P 1'
_space_group_name_H-M_alt 'P -1'
_atom_sites_solution_hydrogens geom
_atom_sites_solution_primary dual
_audit_creation_date 2022-04-29
_audit_creation_method
;
Olex2 1.5
(compiled 2022.04.07 svn.rca3783a0 for OlexSys, GUI svn.r6498)
;
_audit_update_record
;
2023-05-17 deposited with the CCDC.	2023-10-16 downloaded from the CCDC.
;
_cell_angle_alpha 105.4210(10)
_cell_angle_beta 105.0070(10)
_cell_angle_gamma 116.9920(10)
_cell_formula_units_Z 1
_cell_length_a 18.68860(10)
_cell_length_b 19.6047(2)
_cell_length_c 19.8873(2)
_cell_measurement_reflns_used 145426
_cell_measurement_temperature 100.00(10)
_cell_measurement_theta_max 31.2000
_cell_measurement_theta_min 2.2910
_cell_volume 5614.54(14)
_computing_cell_refinement 'CrysAlisPro 1.171.41.122a (Rigaku OD, 2021)'
_computing_data_collection 'CrysAlisPro 1.171.41.122a (Rigaku OD, 2021)'
_computing_data_reduction 'CrysAlisPro 1.171.41.122a (Rigaku OD, 2021)'
_computing_molecular_graphics 'Olex2 1.5 (Dolomanov et al., 2009)'
_computing_publication_material 'Olex2 1.5 (Dolomanov et al., 2009)'
_computing_structure_refinement 'SHELXL 2018/3 (Sheldrick, 2015)'
_computing_structure_solution 'SHELXT  (Sheldrick, 2015)'
_diffrn_ambient_environment N~2~
_diffrn_ambient_temperature 100.00(10)
_diffrn_detector 'Hybrid Pixel Array Detector'
_diffrn_detector_area_resol_mean 10.0000
_diffrn_detector_type HyPix
_diffrn_measured_fraction_theta_full 0.995
_diffrn_measured_fraction_theta_max 0.855
_diffrn_measurement_details
;
List of Runs (angles in degrees, time in seconds):

  # Type    Start    End  Width  t~exp~   \w     \q     \k     \f   Frames
#--------------------------------------------------------------------------
  1  \w     -9.00  38.00   0.50    1.20    --    4.52 -99.00 141.00   94
  2  \w     -6.00  75.00   0.50    1.20    --    4.52  57.00 -60.00  162
  3  \w    -20.00  23.00   0.50    1.20    --   -6.00  33.00  56.40   86
  4  \w    -19.00  69.00   0.50    1.20    --   -6.24  30.00 148.80  176
  5  \w    -20.00  52.00   0.50    1.20    --   -6.00  33.00   0.14  144
  6  \w    -19.00  59.00   0.50    1.20    --   -6.24  19.00  90.00  156
  7  \w    -19.00  68.00   0.50    1.20    --   -6.24  31.00 -61.48  174
  8  \w    -19.00  55.00   0.50    1.20    --   -6.24  30.00-129.72  148
  9  \w    -19.00  68.00   0.50    1.20    --   -6.24  28.00-166.20  174
 10  \w    -29.00  21.00   0.50    1.20    --    4.52  99.00-112.00  100
 11  \w     -9.00  22.00   0.50    1.20    --   -6.24  99.00-112.00   62
 12  \w    -40.00 -12.00   0.50    1.20    --   -6.24  99.00-112.00   56
 13  \w    -79.00  15.00   0.50    1.20    --   -6.24 -77.00  90.00  188
;
_diffrn_measurement_device 'four-circle diffractometer'
_diffrn_measurement_device_type 'XtaLAB Synergy R, DW system, HyPix'
_diffrn_measurement_method '\w scans'
_diffrn_orient_matrix_type 'CrysAlisPro convention (1999,Acta A55,543-557)'
_diffrn_orient_matrix_UB_11 0.0055255000
_diffrn_orient_matrix_UB_12 0.0208483000
_diffrn_orient_matrix_UB_13 0.0378920000
_diffrn_orient_matrix_UB_21 0.0037664000
_diffrn_orient_matrix_UB_22 -0.0309722000
_diffrn_orient_matrix_UB_23 0.0095640000
_diffrn_orient_matrix_UB_31 0.0470106000
_diffrn_orient_matrix_UB_32 0.0257501000
_diffrn_orient_matrix_UB_33 0.0131950000
_diffrn_radiation_monochromator mirror
_diffrn_radiation_probe x-ray
_diffrn_radiation_type 'Mo K\a'
_diffrn_radiation_wavelength 0.71073
_diffrn_reflns_av_R_equivalents 0.0255
_diffrn_reflns_av_unetI/netI 0.0188
_diffrn_reflns_Laue_measured_fraction_full 0.995
_diffrn_reflns_Laue_measured_fraction_max 0.855
_diffrn_reflns_limit_h_max 27
_diffrn_reflns_limit_h_min -25
_diffrn_reflns_limit_k_max 28
_diffrn_reflns_limit_k_min -27
_diffrn_reflns_limit_l_max 28
_diffrn_reflns_limit_l_min -27
_diffrn_reflns_number 170364
_diffrn_reflns_point_group_measured_fraction_full 0.995
_diffrn_reflns_point_group_measured_fraction_max 0.855
_diffrn_reflns_theta_full 25.242
_diffrn_reflns_theta_max 31.012
_diffrn_reflns_theta_min 2.251
_diffrn_source 'Rotating-anode X-ray tube'
_diffrn_source_type 'Rigaku (Mo) X-ray Source'
_exptl_absorpt_coefficient_mu 1.522
_exptl_absorpt_correction_T_max 1.00000
_exptl_absorpt_correction_T_min 0.77284
_exptl_absorpt_correction_type multi-scan
_exptl_absorpt_process_details
;
CrysAlisPro 1.171.41.122a (Rigaku Oxford Diffraction, 2021)
Empirical absorption correction using spherical harmonics,
implemented in SCALE3 ABSPACK scaling algorithm.
;
_exptl_crystal_colour 'clear dark red'
_exptl_crystal_density_diffrn 1.776
_exptl_crystal_description block
_exptl_crystal_F_000 2906
_exptl_crystal_size_max 0.3
_exptl_crystal_size_mid 0.2
_exptl_crystal_size_min 0.2
_refine_diff_density_max 1.247
_refine_diff_density_min -3.782
_refine_diff_density_rms 0.119
_refine_ls_extinction_method none
_refine_ls_goodness_of_fit_ref 1.037
_refine_ls_hydrogen_treatment constr
_refine_ls_matrix_type full
_refine_ls_number_parameters 1547
_refine_ls_number_reflns 30605
_refine_ls_number_restraints 301
_refine_ls_restrained_S_all 1.066
_refine_ls_R_factor_all 0.0450
_refine_ls_R_factor_gt 0.0358
_refine_ls_shift/su_max 0.002
_refine_ls_shift/su_mean 0.000
_refine_ls_structure_factor_coef Fsqd
_refine_ls_weighting_details 'w=1/[\s^2^(Fo^2^)+(0.0487P)^2^+15.8362P] where P=(Fo^2^+2Fc^2^)/3'
_refine_ls_weighting_scheme calc
_refine_ls_wR_factor_gt 0.0931
_refine_ls_wR_factor_ref 0.1007
_reflns_Friedel_coverage 0.000
_reflns_number_gt 26169
_reflns_number_total 30605
_reflns_threshold_expression 'I > 2\s(I)'
_cod_data_source_file d3dt02838k2.cif
_cod_data_source_block exp_1924_mgy3_auto
_cod_original_cell_volume 5614.53(10)
_cod_database_code 7714261
_shelx_shelxl_version_number 2018/3
_chemical_oxdiff_formula 'Ag Cu CHFPCl'
_shelx_space_group_comment
;
The symmetry employed for this shelxl refinement is uniquely defined
by the following loop, which should always be used as a source of
symmetry information in preference to the above space-group names.
They are only intended as comments.
;
_olex2_refinement_description
;
1. Fixed Uiso
 At 1.2 times of:
  All C(H) groups
2. Restrained distances
 C13-F37
 1.36 with sigma of 0.02
 C51-F15
 1.29 with sigma of 0.02
 C51-F31
 1.36 with sigma of 0.02
 C13-F19
 1.27 with sigma of 0.02
 C51-F2
 1.27 with sigma of 0.02
 C103-F33
 1.29 with sigma of 0.02
 C103-F17
 1.36 with sigma of 0.02
 C103-F35
 1.27 with sigma of 0.02
 C13-F9
 1.29 with sigma of 0.02
 C53-F25
 1.27 with sigma of 0.02
 C53-F3
 1.29 with sigma of 0.02
 C53-F49
 1.36 with sigma of 0.02
 C103-F33 \\sim C103-F17 \\sim C103-F35
 with sigma of 0.02
 C51-F15 \\sim C51-F31 \\sim C51-F2
 with sigma of 0.02
 C13-F9 \\sim C13-F37 \\sim C13-F19
 with sigma of 0.02
 F15-F31 \\sim F31-F2 \\sim F2-F15
 with sigma of 0.03
 F33-F17 \\sim F17-F35 \\sim F35-F33
 with sigma of 0.03
 F9-F37 \\sim F37-F19 \\sim F19-F9
 with sigma of 0.03
 C3-F2 \\sim C3-F47
 with sigma of 0.04
 C3-C51 \\sim C3-C105
 with sigma of 0.02
 F15-F2 \\sim F45-F47
 with sigma of 0.04
 C51-F31 \\sim C105-F23
 with sigma of 0.02
 F31-F2 \\sim F23-F47
 with sigma of 0.04
 C3-F15 \\sim C3-F45
 with sigma of 0.04
 C13-F19 \\sim C13-F11
 with sigma of 0.02
 C103-F17 \\sim C103-F5
 with sigma of 0.02
 C51-F15 \\sim C105-F45
 with sigma of 0.02
 C103-F35 \\sim C103-F41
 with sigma of 0.02
 C51-F2 \\sim C105-F47
 with sigma of 0.02
 C3-F31 \\sim C3-F23
 with sigma of 0.04
 C13-F9 \\sim C13-F21
 with sigma of 0.02
 C13-F37 \\sim C13-F43
 with sigma of 0.02
 F15-F31 \\sim F45-F23
 with sigma of 0.04
 C103-F33 \\sim C103-F39
 with sigma of 0.02
 F3-F49 \\sim F49-F25 \\sim F25-F3
 with sigma of 0.03
 C53-F3 \\sim C53-F49 \\sim C53-F25
 with sigma of 0.02
 F49-F25 \\sim F13-F53
 with sigma of 0.04
 C53-F49 \\sim C107-F13
 with sigma of 0.02
 C53-F3 \\sim C107-F51
 with sigma of 0.02
 C95-C53 \\sim C95-C107
 with sigma of 0.02
 F3-F25 \\sim F51-F53
 with sigma of 0.04
 C53-F25 \\sim C107-F53
 with sigma of 0.02
 C95-F49 \\sim C95-F13
 with sigma of 0.04
 C95-F3 \\sim C95-F51
 with sigma of 0.04
 C95-F25 \\sim C95-F53
 with sigma of 0.04
 F3-F49 \\sim F51-F13
 with sigma of 0.04
 C105-C3 \\sim C51-C3
 with sigma of 0.01
3. Rigid bond restraints
 C3, C51, F15, F31, F2
 with sigma for 1-2 distances of 0.005 and sigma for 1-3 distances of 0.01
4. Uiso/Uaniso restraints and constraints
C51 \\sim F15 \\sim F31 \\sim F2 \\sim C3: within 1.7A with sigma of 0.01 and
sigma for terminal atoms of 0.02 within 1.7A
Uanis(C51) = Uanis(C105)
5. Rigid body (RIGU) restrains
 C51, F15, F31, F2, C105, F45, F23, F47
 with sigma for 1-2 distances of 0.0005 and sigma for 1-3 distances of 0.0005
 C103, F33, F17, F35, F39, F5, F41
 with sigma for 1-2 distances of 0.0005 and sigma for 1-3 distances of 0.0005
 C13, F9, F37, F19, F21, F43, F11
 with sigma for 1-2 distances of 0.0005 and sigma for 1-3 distances of 0.0005
 C53, F3, F49, F25, C107, F51, F13, F53, C95
 with sigma for 1-2 distances of 0.0005 and sigma for 1-3 distances of 0.0005
6. Others
 Sof(F39)=Sof(F5)=Sof(F41)=1-FVAR(1)
 Sof(F33)=Sof(F17)=Sof(F35)=FVAR(1)
 Sof(F21)=Sof(F43)=Sof(F11)=1-FVAR(2)
 Sof(F9)=Sof(F37)=Sof(F19)=FVAR(2)
 Sof(C105)=Sof(F45)=Sof(F23)=Sof(F47)=1-FVAR(3)
 Sof(C51)=Sof(F15)=Sof(F31)=Sof(F2)=FVAR(3)
 Sof(C107)=Sof(F51)=Sof(F13)=Sof(F53)=1-FVAR(4)
 Sof(C53)=Sof(F3)=Sof(F49)=Sof(F25)=FVAR(4)
7.a Aromatic/amide H refined with riding coordinates:
 C24(H24), C28(H28), C30(H30), C32(H32), C38(H38), C42(H42), C48(H48),
 C52(H52), C62(H62), C64(H64), C70(H70), C72(H72), C84(H84), C86(H86), C88(H88),
  C100(H100), C102(H102), C104(H104), C106(H106), C108(H108), C27(H27),
 C55(H55), C7(H7), C57(H57), C29(H29), C61(H61), C31(H31), C63(H63), C2(H2),
 C65(H65), C67(H67), C69(H69), C35(H35), C71(H71), C9(H9), C73(H73), C37(H37),
 C75(H75), C77(H77), C39(H39), C5(H5), C83(H83), C85(H85), C43(H43), C45(H45),
 C91(H91), C97(H97), C49(H49), C99(H99), C25(H25), C101(H101)
;
_smtbx_masks_void_probe_radius 1.2
_smtbx_masks_void_truncation_radius 1.2
_olex2_submission_special_instructions 'No special instructions were received'
_oxdiff_exptl_absorpt_empirical_details
;
Empirical correction (ABSPACK) includes:
- Absorption correction using spherical harmonics
- Frame scaling
;
_oxdiff_exptl_absorpt_empirical_full_max 1.296
_oxdiff_exptl_absorpt_empirical_full_min 0.821

loop_
_space_group_symop_operation_xyz
'x, y, z'
'-x, -y, -z'

loop_
_atom_site_label
_atom_site_type_symbol
_atom_site_fract_x
_atom_site_fract_y
_atom_site_fract_z
_atom_site_U_iso_or_equiv
_atom_site_adp_type
_atom_site_occupancy
_atom_site_site_symmetry_order
_atom_site_calc_flag
_atom_site_refinement_flags_posn
_atom_site_refinement_flags_adp
_atom_site_refinement_flags_occupancy
_atom_site_disorder_assembly
_atom_site_disorder_group
Ag4 Ag 0.41908(2) 0.36729(2) 0.51128(2) 0.01806(5) Uani 1 1 d . . . . .
Ag6 Ag 0.57354(2) 0.52922(2) 0.56736(2) 0.01769(4) Uani 1 1 d . . . . .
Ag8 Ag 0.42744(2) 0.54272(2) 0.57507(2) 0.01825(5) Uani 1 1 d . . . . .
Ag2 Ag 0.24878(2) 0.34761(2) 0.46313(2) 0.02017(5) Uani 1 1 d . . . . .
Ag5 Ag 0.21951(2) 0.24815(2) 0.31353(2) 0.02108(5) Uani 1 1 d . . . . .
Ag3 Ag 0.50564(2) 0.73173(2) 0.61270(2) 0.02580(5) Uani 1 1 d . . . . .
Ag7 Ag 0.59519(2) 0.39499(2) 0.55137(2) 0.02657(5) Uani 1 1 d . . . . .
Cu1 Cu 0.60811(2) 0.68071(2) 0.65983(2) 0.01685(7) Uani 1 1 d . . . . .
P1 P 0.47409(5) 0.83811(5) 0.62008(5) 0.02005(14) Uani 1 1 d . . . . .
P2 P 0.12826(5) 0.13376(5) 0.18014(4) 0.02016(14) Uani 1 1 d . . . . .
F1 F 0.99337(16) 0.39862(16) 0.40402(15) 0.0422(5) Uani 1 1 d . . . . .
F4 F 0.21133(15) 0.50551(14) 0.78259(14) 0.0409(5) Uani 1 1 d . . . . .
F6 F 0.64227(15) 0.69469(16) 0.97694(13) 0.0474(6) Uani 1 1 d . . . . .
F8 F 0.88347(16) 0.64920(16) 0.36054(16) 0.0441(5) Uani 1 1 d . . . . .
F10 F 0.88324(18) 0.47853(18) 0.63535(15) 0.0487(6) Uani 1 1 d . . . . .
F12 F 0.5157(2) 0.8752(2) 0.40021(18) 0.0589(7) Uani 1 1 d . . . . .
F14 F 0.67931(16) 0.61123(18) 0.93308(15) 0.0521(6) Uani 1 1 d . . . . .
F16 F 0.23179(17) 0.58967(19) 0.89077(15) 0.0573(7) Uani 1 1 d . . . . .
F18 F 0.8863(2) 0.31405(19) 0.4215(2) 0.0603(8) Uani 1 1 d . . . . .
F20 F 0.36178(19) 0.4129(2) 0.93136(16) 0.0551(7) Uani 1 1 d . . . . .
F22 F 0.99198(16) 0.58664(16) 0.74306(16) 0.0485(6) Uani 1 1 d . . . . .
F24 F 0.31411(17) 0.49184(19) 0.92033(14) 0.0494(6) Uani 1 1 d . . . . .
F26 F 0.52044(18) 0.84710(18) 1.06396(14) 0.0570(7) Uani 1 1 d . . . . .
F28 F 0.9395(2) 0.45919(19) 0.73098(17) 0.0541(7) Uani 1 1 d . . . . .
F30 F 0.24647(17) 0.36675(19) 0.82857(15) 0.0635(9) Uani 1 1 d . . . . .
F32 F 0.66555(16) 0.68646(19) 0.87635(14) 0.0637(9) Uani 1 1 d . . . . .
F34 F 0.19083(16) 0.60522(17) 0.78773(17) 0.0516(6) Uani 1 1 d . . . . .
F36 F 0.99114(19) 0.63690(18) 0.35943(19) 0.0554(7) Uani 1 1 d . . . . .
F38 F 0.6153(2) 0.99551(18) 0.41250(19) 0.0606(8) Uani 1 1 d . . . . .
F40 F 0.62945(17) 0.8632(2) 1.03924(15) 0.0634(8) Uani 1 1 d . . . . .
F42 F 0.4355(2) 0.2866(3) 0.91948(18) 0.0699(9) Uani 1 1 d . . . . .
F44 F 0.86251(19) 0.31251(17) 0.30910(15) 0.0568(7) Uani 1 1 d . . . . .
F46 F 0.5444(2) 0.2999(2) 0.89368(17) 0.0672(9) Uani 1 1 d . . . . .
F48 F 0.99879(19) 0.70735(15) 0.46682(16) 0.0562(7) Uani 1 1 d . . . . .
F50 F 0.5900(2) 0.8813(2) 0.33227(16) 0.0616(8) Uani 1 1 d . . . . .
F52 F -0.16185(18) 0.1915(2) 0.07439(16) 0.0604(8) Uani 1 1 d . . . . .
C1 C 0.6727(2) 0.4318(2) 0.50182(19) 0.0257(6) Uani 1 1 d . . . . .
C4 C 0.51582(19) 0.66943(18) 0.69634(16) 0.0201(5) Uani 1 1 d . . . . .
F54 F -0.2914(2) 0.0937(2) 0.05151(16) 0.0668(9) Uani 1 1 d . . . . .
F27 F -0.2372(3) 0.2207(2) 0.12677(17) 0.0730(10) Uani 1 1 d . . . . .
F7 F 0.5622(3) 0.91978(17) 1.00339(17) 0.0836(12) Uani 1 1 d . . . . .
F29 F 0.5323(2) 0.4065(2) 0.92882(15) 0.0666(8) Uani 1 1 d . . . . .
C6 C 0.66764(19) 0.62732(17) 0.69472(16) 0.0197(5) Uani 1 1 d . . . . .
C8 C 0.4864(2) 0.67769(18) 0.74388(17) 0.0216(5) Uani 1 1 d . . . . .
C10 C 0.1318(2) 0.2749(2) 0.36095(17) 0.0241(6) Uani 1 1 d . . . . .
C12 C 0.67853(19) 0.80569(19) 0.58299(17) 0.0212(5) Uani 1 1 d . . . . .
C14 C 0.52150(19) 0.35743(18) 0.60472(17) 0.0210(5) Uani 1 1 d . . . . .
C16 C 0.34299(19) 0.40796(18) 0.57752(16) 0.0192(5) Uani 1 1 d . . . . .
C18 C -0.04414(19) 0.19214(19) 0.28179(17) 0.0230(6) Uani 1 1 d . . . . .
C20 C 0.7059(2) 0.8656(2) 0.55068(18) 0.0259(6) Uani 1 1 d . . . . .
C22 C 0.4779(2) 0.33269(19) 0.63976(17) 0.0224(5) Uani 1 1 d . . . . .
C24 C 0.6406(2) 0.86511(19) 0.49614(18) 0.0239(6) Uani 1 1 d . . . . .
H24 H 0.579016 0.825750 0.480966 0.029 Uiso 1 1 calc R U . . .
C26 C 0.65227(19) 0.75726(18) 0.61219(16) 0.0202(5) Uani 1 1 d . . . . .
C28 C 0.5019(2) 0.53712(19) 0.77941(16) 0.0201(5) Uani 1 1 d . . . . .
H28 H 0.541642 0.558536 0.757363 0.024 Uiso 1 1 calc R U . . .
C30 C 0.8064(2) 0.54751(19) 0.71351(18) 0.0234(6) Uani 1 1 d . . . . .
H30 H 0.816191 0.566425 0.675478 0.028 Uiso 1 1 calc R U . . .
C32 C 0.8350(2) 0.5426(2) 0.43588(19) 0.0267(6) Uani 1 1 d . . . . .
H32 H 0.817796 0.581655 0.445501 0.032 Uiso 1 1 calc R U . . .
C34 C 0.4590(2) 0.8713(2) 0.70693(19) 0.0248(6) Uani 1 1 d . . . . .
C36 C 0.7285(2) 0.4536(2) 0.47660(18) 0.0256(6) Uani 1 1 d . . . . .
C38 C 0.3537(2) 0.43974(19) 0.76437(17) 0.0219(5) Uani 1 1 d . . . . .
H38 H 0.292072 0.396072 0.731988 0.026 Uiso 1 1 calc R U . . .
C40 C 0.7023(2) 0.59144(18) 0.71384(17) 0.0222(5) Uani 1 1 d . . . . .
C42 C -0.2308(2) 0.0961(2) 0.19572(18) 0.0252(6) Uani 1 1 d . . . . .
H42 H -0.293910 0.063203 0.166211 0.030 Uiso 1 1 calc R U . . .
C44 C -0.1926(2) 0.0876(2) 0.26002(19) 0.0278(6) Uani 1 1 d . . . . .
C46 C 0.4564(2) 0.68954(19) 0.80300(16) 0.0207(5) Uani 1 1 d . . . . .
C48 C -0.0999(2) 0.1346(2) 0.30279(19) 0.0276(6) Uani 1 1 d . . . . .
H48 H -0.074706 0.127361 0.346227 0.033 Uiso 1 1 calc R U . . .
C50 C 0.37590(19) 0.44018(18) 0.64837(16) 0.0184(5) Uani 1 1 d . . . . .
C52 C -0.0825(2) 0.2020(2) 0.21779(18) 0.0239(6) Uani 1 1 d . . . . .
H52 H -0.045358 0.241853 0.203403 0.029 Uiso 1 1 calc R U . . .
C54 C 0.7472(2) 0.55414(19) 0.74131(18) 0.0226(6) Uani 1 1 d . . . . .
C56 C 0.41104(19) 0.47239(18) 0.73135(16) 0.0187(5) Uani 1 1 d . . . . .
C58 C 0.5332(2) 0.5695(2) 0.85953(17) 0.0231(6) Uani 1 1 d . . . . .
C60 C 0.11219(19) 0.17755(19) 0.11199(17) 0.0228(6) Uani 1 1 d . . . . .
C62 C 0.5158(2) 0.75860(19) 0.87695(17) 0.0231(6) Uani 1 1 d . . . . .
H62 H 0.576640 0.796559 0.888626 0.028 Uiso 1 1 calc R U . . .
C64 C 0.3676(2) 0.63326(19) 0.78777(17) 0.0220(5) Uani 1 1 d . . . . .
H64 H 0.326447 0.585991 0.737934 0.026 Uiso 1 1 calc R U . . .
C66 C -0.1748(2) 0.15369(19) 0.17539(17) 0.0222(5) Uani 1 1 d . . . . .
C68 C 0.7950(2) 0.4707(2) 0.44853(18) 0.0241(6) Uani 1 1 d . . . . .
C70 C 0.3368(2) 0.25518(19) 0.64905(19) 0.0256(6) Uani 1 1 d . . . . .
H70 H 0.303823 0.241005 0.596595 0.031 Uiso 1 1 calc R U . . .
C72 C 0.2644(2) 0.1171(2) 0.16905(18) 0.0255(6) Uani 1 1 d . . . . .
H72 H 0.300939 0.177544 0.198700 0.031 Uiso 1 1 calc R U . . .
C74 C 0.4861(2) 0.7717(2) 0.93334(17) 0.0256(6) Uani 1 1 d . . . . .
C76 C 0.1723(2) 0.07263(19) 0.14679(16) 0.0215(5) Uani 1 1 d . . . . .
C78 C 0.5665(2) 0.93529(19) 0.62967(18) 0.0232(6) Uani 1 1 d . . . . .
C80 C 0.3740(2) 0.80484(18) 0.53895(19) 0.0231(6) Uani 1 1 d . . . . .
C82 C 0.3396(2) 0.6464(2) 0.84544(18) 0.0244(6) Uani 1 1 d . . . . .
C84 C 0.4018(2) 0.8076(2) 0.7221(2) 0.0300(7) Uani 1 1 d . . . . .
H84 H 0.371087 0.749105 0.686893 0.036 Uiso 1 1 calc R U . . .
C86 C 0.3983(2) 0.7160(2) 0.91838(18) 0.0260(6) Uani 1 1 d . . . . .
H86 H 0.378547 0.725234 0.957315 0.031 Uiso 1 1 calc R U . . .
C88 C 0.3614(2) 0.7639(2) 0.4638(2) 0.0293(6) Uani 1 1 d . . . . .
H88 H 0.406208 0.756941 0.456078 0.035 Uiso 1 1 calc R U . . .
C90 C 0.4307(2) 0.30371(19) 0.68322(18) 0.0237(6) Uani 1 1 d . . . . .
C92 C 0.9002(2) 0.5577(2) 0.40916(19) 0.0264(6) Uani 1 1 d . . . . .
C94 C 0.0518(2) 0.2389(2) 0.32510(18) 0.0251(6) Uani 1 1 d . . . . .
C96 C 0.3872(2) 0.4713(2) 0.84467(18) 0.0251(6) Uani 1 1 d . . . . .
C98 C 0.0155(2) 0.05559(19) 0.16262(18) 0.0248(6) Uani 1 1 d . . . . .
C100 C -0.0621(2) 0.0351(2) 0.10492(19) 0.0268(6) Uani 1 1 d . . . . .
H100 H -0.057716 0.059784 0.069811 0.032 Uiso 1 1 calc R U . . .
C102 C 0.4766(2) 0.5371(2) 0.89292(17) 0.0267(6) Uani 1 1 d . . . . .
H102 H 0.498739 0.559557 0.947837 0.032 Uiso 1 1 calc R U . . .
C104 C 0.7961(3) 0.9244(3) 0.5726(2) 0.0418(9) Uani 1 1 d . . . . .
H104 H 0.841290 0.925097 0.608874 0.050 Uiso 1 1 calc R U . . .
C106 C 0.3031(2) 0.0742(2) 0.14842(19) 0.0279(6) Uani 1 1 d . . . . .
H106 H 0.365755 0.105049 0.163894 0.033 Uiso 1 1 calc R U . . .
C108 C 0.8204(2) 0.4132(2) 0.43337(18) 0.0267(6) Uani 1 1 d . . . . .
H108 H 0.793529 0.363781 0.441640 0.032 Uiso 1 1 calc R U . . .
C27 C 0.7340(3) 0.5264(3) 0.7976(2) 0.0363(8) Uani 1 1 d . . . . .
H27 H 0.693341 0.529967 0.816407 0.044 Uiso 1 1 calc R U . . .
C55 C 0.6525(2) 0.9625(2) 0.67778(19) 0.0261(6) Uani 1 1 d . . . . .
H55 H 0.660651 0.930190 0.703336 0.031 Uiso 1 1 calc R U . . .
C7 C 0.7152(3) 1.0831(2) 0.6505(2) 0.0389(8) Uani 1 1 d . . . . .
H7 H 0.765832 1.133786 0.657824 0.047 Uiso 1 1 calc R U . . .
C57 C -0.1452(2) -0.0209(2) 0.0984(2) 0.0340(7) Uani 1 1 d . . . . .
H57 H -0.197511 -0.034069 0.059019 0.041 Uiso 1 1 calc R U . . .
C29 C 0.4780(2) 0.3245(2) 0.76055(19) 0.0283(6) Uani 1 1 d . . . . .
H29 H 0.541618 0.357869 0.784431 0.034 Uiso 1 1 calc R U . . .
C59 C 0.8508(2) 0.5130(2) 0.74193(19) 0.0266(6) Uani 1 1 d . . . . .
C15 C 0.6302(2) 0.6408(2) 0.91131(19) 0.0306(7) Uani 1 1 d . . . . .
C61 C 0.1275(2) 0.1599(2) 0.04647(18) 0.0267(6) Uani 1 1 d . . . . .
H61 H 0.146025 0.122204 0.035000 0.032 Uiso 1 1 calc R U . . .
C31 C 0.6299(3) 1.0559(2) 0.6016(3) 0.0417(9) Uani 1 1 d . . . . .
H31 H 0.622439 1.087546 0.574802 0.050 Uiso 1 1 calc R U . . .
C63 C 0.1159(2) 0.1971(2) -0.0019(2) 0.0340(7) Uani 1 1 d . . . . .
H63 H 0.126840 0.185159 -0.046307 0.041 Uiso 1 1 calc R U . . .
C2 C 0.1197(2) -0.0158(2) 0.10309(19) 0.0285(6) Uani 1 1 d . . . . .
H2 H 0.056985 -0.046865 0.087260 0.034 Uiso 1 1 calc R U . . .
C65 C 0.7267(2) 1.0372(2) 0.6886(2) 0.0324(7) Uani 1 1 d . . . . .
H65 H 0.785271 1.056257 0.722341 0.039 Uiso 1 1 calc R U . . .
C33 C 0.5500(3) 0.8504(2) 1.0098(2) 0.0359(8) Uani 1 1 d . . . . .
C67 C 0.9255(2) 0.5008(2) 0.3943(2) 0.0283(6) Uani 1 1 d . . . . .
H67 H 0.970070 0.511142 0.376300 0.034 Uiso 1 1 calc R U . . .
C17 C 0.2921(2) 0.2279(2) 0.6924(2) 0.0327(7) Uani 1 1 d . . . . .
C69 C 0.2836(3) 0.7333(2) 0.4000(2) 0.0362(8) Uani 1 1 d . . . . .
H69 H 0.275547 0.706120 0.348813 0.043 Uiso 1 1 calc R U . . .
C35 C 0.1584(3) -0.0588(2) 0.0826(2) 0.0361(8) Uani 1 1 d . . . . .
H35 H 0.122006 -0.119179 0.052958 0.043 Uiso 1 1 calc R U . . .
C71 C 0.0066(3) 0.0181(3) 0.2134(2) 0.0402(9) Uani 1 1 d . . . . .
H71 H 0.058605 0.031595 0.253393 0.048 Uiso 1 1 calc R U . . .
C9 C 0.0854(2) 0.2336(2) 0.1283(2) 0.0313(7) Uani 1 1 d . . . . .
H9 H 0.075777 0.246868 0.173350 0.038 Uiso 1 1 calc R U . . .
C73 C 0.2497(2) -0.0142(2) 0.1049(2) 0.0322(7) Uani 1 1 d . . . . .
H73 H 0.275747 -0.044030 0.090514 0.039 Uiso 1 1 calc R U . . .
C37 C -0.1532(3) -0.0581(3) 0.1485(2) 0.0411(9) Uani 1 1 d . . . . .
H37 H -0.210656 -0.096840 0.143361 0.049 Uiso 1 1 calc R U . . .
C75 C 0.3390(3) 0.2476(2) 0.7690(2) 0.0375(8) Uani 1 1 d . . . . .
H75 H 0.307947 0.228234 0.798026 0.045 Uiso 1 1 calc R U . . .
C19 C 0.9158(3) 0.5092(2) 0.7128(2) 0.0344(7) Uani 1 1 d . . . . .
C77 C 0.5553(2) 0.9826(2) 0.5914(2) 0.0329(7) Uani 1 1 d . . . . .
H77 H 0.496911 0.964622 0.558492 0.039 Uiso 1 1 calc R U . . .
C39 C 0.3895(3) 0.8296(3) 0.7890(2) 0.0396(9) Uani 1 1 d . . . . .
H39 H 0.348804 0.786335 0.798265 0.047 Uiso 1 1 calc R U . . .
C79 C 0.6658(3) 0.9218(2) 0.4645(2) 0.0346(8) Uani 1 1 d . . . . .
C5 C -0.0771(3) -0.0384(3) 0.2059(3) 0.0490(10) Uani 1 1 d . . . . .
H5 H -0.082223 -0.063742 0.240515 0.059 Uiso 1 1 calc R U . . .
C81 C 0.4317(3) 0.2960(2) 0.8026(2) 0.0344(7) Uani 1 1 d . . . . .
C41 C -0.2151(2) 0.1655(2) 0.10753(19) 0.0300(7) Uani 1 1 d . . . . .
C83 C 0.8382(3) 0.4864(3) 0.7980(2) 0.0358(8) Uani 1 1 d . . . . .
H83 H 0.869105 0.463205 0.817249 0.043 Uiso 1 1 calc R U . . .
C21 C 0.2435(2) 0.5865(2) 0.8272(2) 0.0337(7) Uani 1 1 d . . . . .
C85 C 0.2177(2) 0.7426(2) 0.4113(2) 0.0390(8) Uani 1 1 d . . . . .
H85 H 0.164215 0.721147 0.367687 0.047 Uiso 1 1 calc R U . . .
C43 C 0.3075(2) 0.8148(2) 0.5498(2) 0.0309(7) Uani 1 1 d . . . . .
H43 H 0.315604 0.843211 0.600682 0.037 Uiso 1 1 calc R U . . .
C87 C 0.9066(3) 0.3633(2) 0.3854(2) 0.0340(7) Uani 1 1 d . . . . .
C11 C 0.8848(2) 0.4286(2) 0.40623(19) 0.0269(6) Uani 1 1 d . . . . .
C89 C 0.3273(3) 0.4356(3) 0.8811(2) 0.0360(8) Uani 1 1 d . . . . .
C45 C 0.5044(3) 0.9567(2) 0.7595(3) 0.0432(10) Uani 1 1 d . . . . .
H45 H 0.542816 1.000548 0.749329 0.052 Uiso 1 1 calc R U . . .
C91 C 0.0882(3) 0.2519(3) 0.0143(2) 0.0395(8) Uani 1 1 d . . . . .
H91 H 0.079874 0.277155 -0.019194 0.047 Uiso 1 1 calc R U . . .
C23 C 0.9433(2) 0.6376(2) 0.3989(2) 0.0338(7) Uani 1 1 d . . . . .
C93 C 0.4860(4) 0.3220(4) 0.8861(3) 0.0506(11) Uani 1 1 d . . . . .
C47 C 0.5960(3) 0.9178(3) 0.4023(3) 0.0433(9) Uani 1 1 d . . . . .
C95 C 0.8194(3) 0.9820(3) 0.5407(3) 0.0571(11) Uani 1 1 d D . . . .
C3 C 0.7803(3) 0.4938(3) 0.8259(3) 0.0475(10) Uani 1 1 d D U . . .
C97 C 0.7556(3) 0.9813(3) 0.4872(3) 0.0514(11) Uani 1 1 d . . . . .
H97 H 0.772489 1.020984 0.466039 0.062 Uiso 1 1 calc R U . . .
C49 C 0.4371(3) 0.9152(3) 0.8420(2) 0.0448(10) Uani 1 1 d . . . . .
H49 H 0.430596 0.930269 0.888456 0.054 Uiso 1 1 calc R U . . .
C99 C 0.2294(2) 0.7828(3) 0.4851(3) 0.0387(8) Uani 1 1 d . . . . .
H99 H 0.183840 0.788730 0.492249 0.046 Uiso 1 1 calc R U . . .
C25 C 0.0728(3) 0.2697(3) 0.0794(3) 0.0405(8) Uani 1 1 d . . . . .
H25 H 0.053592 0.306942 0.090361 0.049 Uiso 1 1 calc R U . . .
C101 C 0.4935(3) 0.9780(3) 0.8271(3) 0.0540(12) Uani 1 1 d . . . . .
H101 H 0.525274 1.036349 0.863218 0.065 Uiso 1 1 calc R U . . .
C51 C 0.7540(6) 0.4485(5) 0.8757(5) 0.0567(11) Uani 0.527(6) 1 d D U P A 1
F15 F 0.7084(5) 0.4722(5) 0.9058(5) 0.0677(17) Uani 0.527(6) 1 d D U P A 1
F31 F 0.8328(7) 0.4801(7) 0.9365(6) 0.091(3) Uani 0.527(6) 1 d D U P A 1
F2 F 0.7044(5) 0.3646(4) 0.8395(5) 0.0824(17) Uani 0.527(6) 1 d D U P A 1
C103 C -0.2521(2) 0.0262(3) 0.2836(2) 0.0405(6) Uani 1 1 d D . . . .
F33 F -0.2638(5) 0.0621(4) 0.3396(4) 0.0758(16) Uani 0.604(6) 1 d D . P B 1
F17 F -0.2203(4) -0.0162(4) 0.3070(4) 0.0665(14) Uani 0.604(6) 1 d D . P B 1
F35 F -0.3317(4) -0.0358(4) 0.2254(4) 0.0877(19) Uani 0.604(6) 1 d D . P B 1
C13 C 0.1918(3) 0.1768(3) 0.6555(3) 0.0476(7) Uani 1 1 d D . . . .
F9 F 0.1645(4) 0.2176(5) 0.6300(6) 0.0768(17) Uani 0.507(6) 1 d D . P C 1
F37 F 0.1629(4) 0.1668(5) 0.7094(4) 0.0788(18) Uani 0.507(6) 1 d D . P C 1
F19 F 0.1589(4) 0.1016(4) 0.6040(5) 0.084(2) Uani 0.507(6) 1 d D . P C 1
F39 F -0.2162(6) 0.0575(6) 0.3615(4) 0.072(2) Uani 0.396(6) 1 d D . P B 2
F5 F -0.2813(8) -0.0508(5) 0.2439(6) 0.072(2) Uani 0.396(6) 1 d D . P B 2
F41 F -0.3256(5) 0.0270(6) 0.2736(5) 0.0587(18) Uani 0.396(6) 1 d D . P B 2
F21 F 0.1574(4) 0.2193(5) 0.6790(5) 0.0785(18) Uani 0.493(6) 1 d D . P C 2
F43 F 0.1532(4) 0.1035(5) 0.6575(6) 0.0809(19) Uani 0.493(6) 1 d D . P C 2
F11 F 0.1516(3) 0.1532(5) 0.5782(4) 0.0697(17) Uani 0.493(6) 1 d D . P C 2
C105 C 0.7835(7) 0.4871(7) 0.9015(5) 0.0567(11) Uani 0.473(6) 1 d D . P A 2
F45 F 0.7029(6) 0.4307(7) 0.8896(5) 0.088(2) Uani 0.473(6) 1 d D . P A 2
F23 F 0.8076(7) 0.5543(5) 0.9635(5) 0.100(3) Uani 0.473(6) 1 d D . P A 2
F47 F 0.8238(10) 0.4488(10) 0.9173(8) 0.101(3) Uani 0.473(6) 1 d D . P A 2
C53 C 0.9125(7) 1.0535(6) 0.5630(6) 0.0745(19) Uani 0.480(10) 1 d D . P D 1
F3 F 0.9303(5) 1.1300(4) 0.6017(5) 0.091(3) Uani 0.480(10) 1 d D . P D 1
F49 F 0.9253(7) 1.0529(6) 0.4993(5) 0.086(2) Uani 0.480(10) 1 d D . P D 1
F25 F 0.9694(6) 1.0420(6) 0.6040(6) 0.090(2) Uani 0.480(10) 1 d D . P D 1
C107 C 0.9204(7) 1.0404(8) 0.5718(7) 0.098(2) Uani 0.520(10) 1 d D . P D 2
F51 F 0.9613(5) 1.0977(6) 0.6465(5) 0.123(4) Uani 0.520(10) 1 d D . P D 2
F13 F 0.9438(7) 1.0837(7) 0.5313(7) 0.118(3) Uani 0.520(10) 1 d D . P D 2
F53 F 0.9653(5) 1.0036(8) 0.5733(7) 0.113(3) Uani 0.520(10) 1 d D . P D 2

loop_
_atom_site_aniso_label
_atom_site_aniso_U_11
_atom_site_aniso_U_22
_atom_site_aniso_U_33
_atom_site_aniso_U_23
_atom_site_aniso_U_13
_atom_site_aniso_U_12
Ag4 0.01832(9) 0.01973(9) 0.01764(9) 0.00801(8) 0.00915(7) 0.01127(8)
Ag6 0.01956(9) 0.01730(9) 0.01522(9) 0.00476(7) 0.00596(7) 0.01191(8)
Ag8 0.01899(9) 0.01775(9) 0.01785(9) 0.00736(7) 0.00809(7) 0.01054(8)
Ag2 0.01855(10) 0.02491(10) 0.01479(9) 0.00486(8) 0.00781(7) 0.01252(8)
Ag5 0.01801(10) 0.02092(10) 0.01732(10) 0.00216(8) 0.00799(8) 0.00937(8)
Ag3 0.04044(13) 0.02765(11) 0.02856(12) 0.01708(9) 0.02005(10) 0.02763(11)
Ag7 0.02963(12) 0.02684(11) 0.02918(12) 0.01410(9) 0.01692(10) 0.01707(10)
Cu1 0.01836(15) 0.01610(15) 0.01684(15) 0.00639(12) 0.00798(12) 0.01062(13)
P1 0.0240(3) 0.0183(3) 0.0264(4) 0.0118(3) 0.0144(3) 0.0151(3)
P2 0.0179(3) 0.0178(3) 0.0176(3) 0.0024(3) 0.0068(3) 0.0086(3)
F1 0.0408(12) 0.0480(13) 0.0517(14) 0.0188(11) 0.0231(11) 0.0352(11)
F4 0.0327(11) 0.0313(11) 0.0479(13) 0.0138(10) 0.0218(10) 0.0103(9)
F6 0.0336(11) 0.0420(13) 0.0295(11) -0.0032(9) 0.0056(9) 0.0097(10)
F8 0.0406(12) 0.0439(13) 0.0626(15) 0.0330(12) 0.0245(11) 0.0281(11)
F10 0.0554(15) 0.0609(16) 0.0423(13) 0.0219(12) 0.0296(12) 0.0378(13)
F12 0.0605(17) 0.0704(18) 0.0723(19) 0.0565(16) 0.0317(15) 0.0406(15)
F14 0.0297(11) 0.0629(16) 0.0494(14) 0.0161(12) 0.0063(10) 0.0266(12)
F16 0.0410(13) 0.0699(18) 0.0441(14) 0.0179(13) 0.0322(12) 0.0162(13)
F18 0.089(2) 0.0610(17) 0.099(2) 0.0559(17) 0.0715(19) 0.0634(17)
F20 0.0604(16) 0.084(2) 0.0569(16) 0.0573(16) 0.0422(14) 0.0435(15)
F22 0.0329(12) 0.0458(13) 0.0663(16) 0.0206(12) 0.0271(12) 0.0215(11)
F24 0.0472(13) 0.0747(18) 0.0418(13) 0.0282(13) 0.0338(11) 0.0364(13)
F26 0.0536(15) 0.0614(16) 0.0252(11) -0.0027(11) 0.0194(11) 0.0214(13)
F28 0.0764(18) 0.0670(17) 0.0703(18) 0.0411(15) 0.0468(15) 0.0631(16)
F30 0.0409(13) 0.0656(17) 0.0343(13) 0.0157(12) 0.0209(11) -0.0038(12)
F32 0.0339(12) 0.0666(17) 0.0298(12) 0.0274(12) 0.0004(10) -0.0104(12)
F34 0.0301(11) 0.0553(15) 0.0648(17) 0.0219(13) 0.0155(11) 0.0262(11)
F36 0.0621(16) 0.0547(15) 0.092(2) 0.0475(15) 0.0595(16) 0.0413(14)
F38 0.106(2) 0.0521(15) 0.080(2) 0.0507(15) 0.0633(19) 0.0608(17)
F40 0.0341(13) 0.0717(19) 0.0352(13) -0.0108(12) 0.0043(10) 0.0196(13)
F42 0.091(2) 0.119(3) 0.0568(17) 0.0649(19) 0.0559(17) 0.073(2)
F44 0.0613(16) 0.0490(14) 0.0430(14) -0.0068(11) 0.0077(12) 0.0419(13)
F46 0.088(2) 0.122(3) 0.0549(17) 0.0622(19) 0.0458(16) 0.083(2)
F48 0.0552(16) 0.0274(11) 0.0554(16) 0.0110(11) 0.0108(13) 0.0127(11)
F50 0.110(2) 0.0732(19) 0.0434(14) 0.0374(14) 0.0394(16) 0.0720(19)
F52 0.0505(15) 0.105(2) 0.0530(16) 0.0552(17) 0.0332(13) 0.0461(16)
C1 0.0276(15) 0.0305(15) 0.0260(15) 0.0135(12) 0.0111(12) 0.0212(13)
C4 0.0222(13) 0.0183(12) 0.0184(12) 0.0066(10) 0.0087(10) 0.0115(11)
F54 0.0537(16) 0.0596(17) 0.0379(14) 0.0215(13) -0.0053(12) 0.0107(14)
F27 0.129(3) 0.109(3) 0.0523(16) 0.0484(17) 0.0481(18) 0.106(3)
F7 0.125(3) 0.0282(13) 0.0378(14) 0.0009(11) 0.0041(17) 0.0248(16)
F29 0.085(2) 0.076(2) 0.0293(13) 0.0188(13) 0.0164(13) 0.0457(18)
C6 0.0195(13) 0.0164(12) 0.0167(12) 0.0055(10) 0.0055(10) 0.0079(10)
C8 0.0256(14) 0.0201(13) 0.0220(13) 0.0094(11) 0.0116(11) 0.0143(11)
C10 0.0215(14) 0.0300(15) 0.0202(13) 0.0081(11) 0.0091(11) 0.0156(12)
C12 0.0219(13) 0.0230(13) 0.0199(13) 0.0076(11) 0.0112(11) 0.0134(11)
C14 0.0219(13) 0.0208(13) 0.0216(13) 0.0095(11) 0.0081(11) 0.0137(11)
C16 0.0205(13) 0.0177(12) 0.0197(13) 0.0081(10) 0.0108(10) 0.0100(10)
C18 0.0194(13) 0.0254(14) 0.0216(13) 0.0051(11) 0.0096(11) 0.0135(11)
C20 0.0287(15) 0.0231(14) 0.0259(15) 0.0108(12) 0.0184(12) 0.0114(12)
C22 0.0245(14) 0.0225(13) 0.0230(14) 0.0107(11) 0.0104(11) 0.0149(12)
C24 0.0324(15) 0.0192(13) 0.0288(15) 0.0133(11) 0.0207(13) 0.0153(12)
C26 0.0227(13) 0.0214(13) 0.0174(12) 0.0061(10) 0.0099(10) 0.0138(11)
C28 0.0238(13) 0.0240(13) 0.0184(13) 0.0115(11) 0.0116(11) 0.0153(11)
C30 0.0247(14) 0.0225(13) 0.0222(14) 0.0093(11) 0.0096(11) 0.0134(12)
C32 0.0263(15) 0.0286(15) 0.0279(15) 0.0083(12) 0.0127(12) 0.0193(13)
C34 0.0267(15) 0.0300(15) 0.0299(15) 0.0141(12) 0.0171(12) 0.0217(13)
C36 0.0291(15) 0.0334(16) 0.0197(13) 0.0114(12) 0.0083(11) 0.0228(13)
C38 0.0225(13) 0.0243(13) 0.0190(13) 0.0102(11) 0.0098(11) 0.0126(11)
C40 0.0212(13) 0.0187(12) 0.0210(13) 0.0067(11) 0.0080(11) 0.0089(11)
C42 0.0198(13) 0.0290(15) 0.0238(14) 0.0079(12) 0.0098(11) 0.0136(12)
C44 0.0233(14) 0.0343(16) 0.0282(15) 0.0154(13) 0.0143(12) 0.0155(13)
C46 0.0268(14) 0.0219(13) 0.0181(13) 0.0092(11) 0.0120(11) 0.0157(12)
C48 0.0249(15) 0.0364(17) 0.0240(15) 0.0138(13) 0.0113(12) 0.0186(14)
C50 0.0214(13) 0.0183(12) 0.0204(13) 0.0099(10) 0.0114(10) 0.0126(11)
C52 0.0234(14) 0.0248(14) 0.0256(14) 0.0080(11) 0.0139(12) 0.0152(12)
C54 0.0212(13) 0.0201(13) 0.0263(14) 0.0110(11) 0.0094(11) 0.0116(11)
C56 0.0245(13) 0.0212(12) 0.0175(12) 0.0102(10) 0.0116(10) 0.0156(11)
C58 0.0223(14) 0.0248(14) 0.0190(13) 0.0098(11) 0.0082(11) 0.0115(12)
C60 0.0190(13) 0.0196(13) 0.0214(13) 0.0050(11) 0.0064(11) 0.0085(11)
C62 0.0244(14) 0.0221(13) 0.0204(13) 0.0070(11) 0.0099(11) 0.0127(12)
C64 0.0264(14) 0.0213(13) 0.0185(13) 0.0069(10) 0.0109(11) 0.0141(12)
C66 0.0230(14) 0.0249(14) 0.0208(13) 0.0065(11) 0.0111(11) 0.0162(12)
C68 0.0219(14) 0.0295(15) 0.0218(14) 0.0081(12) 0.0088(11) 0.0171(12)
C70 0.0290(15) 0.0216(13) 0.0294(15) 0.0114(12) 0.0169(13) 0.0143(12)
C72 0.0250(14) 0.0262(14) 0.0204(14) 0.0057(11) 0.0097(11) 0.0136(12)
C74 0.0305(15) 0.0243(14) 0.0176(13) 0.0051(11) 0.0104(12) 0.0148(13)
C76 0.0218(13) 0.0209(13) 0.0164(12) 0.0045(10) 0.0063(10) 0.0113(11)
C78 0.0257(14) 0.0185(13) 0.0294(15) 0.0116(11) 0.0146(12) 0.0134(11)
C80 0.0247(14) 0.0157(12) 0.0324(15) 0.0137(11) 0.0123(12) 0.0122(11)
C82 0.0264(15) 0.0278(15) 0.0236(14) 0.0126(12) 0.0143(12) 0.0160(13)
C84 0.0424(19) 0.0351(17) 0.0358(17) 0.0224(14) 0.0248(15) 0.0305(16)
C86 0.0325(16) 0.0296(15) 0.0189(13) 0.0088(12) 0.0147(12) 0.0191(13)
C88 0.0333(17) 0.0226(14) 0.0333(17) 0.0148(13) 0.0145(14) 0.0155(13)
C90 0.0301(15) 0.0229(13) 0.0244(14) 0.0120(11) 0.0153(12) 0.0169(12)
C92 0.0246(14) 0.0265(15) 0.0265(15) 0.0075(12) 0.0115(12) 0.0154(12)
C94 0.0248(14) 0.0288(15) 0.0213(14) 0.0069(12) 0.0101(11) 0.0171(13)
C96 0.0288(15) 0.0310(15) 0.0204(14) 0.0142(12) 0.0145(12) 0.0169(13)
C98 0.0237(14) 0.0219(13) 0.0203(13) 0.0032(11) 0.0102(11) 0.0100(12)
C100 0.0227(14) 0.0235(14) 0.0264(15) 0.0038(12) 0.0100(12) 0.0118(12)
C102 0.0315(16) 0.0326(16) 0.0155(13) 0.0117(12) 0.0106(12) 0.0170(13)
C104 0.0286(18) 0.045(2) 0.0364(19) 0.0177(17) 0.0173(15) 0.0089(16)
C106 0.0269(15) 0.0356(17) 0.0273(15) 0.0142(13) 0.0151(12) 0.0200(14)
C108 0.0283(15) 0.0272(15) 0.0245(15) 0.0088(12) 0.0103(12) 0.0178(13)
C27 0.0370(18) 0.052(2) 0.051(2) 0.0384(19) 0.0295(17) 0.0331(18)
C55 0.0275(15) 0.0265(15) 0.0257(15) 0.0111(12) 0.0120(12) 0.0162(13)
C7 0.0336(18) 0.0281(17) 0.041(2) 0.0137(15) 0.0167(16) 0.0082(14)
C57 0.0223(15) 0.0310(16) 0.0384(19) 0.0055(14) 0.0125(14) 0.0138(13)
C29 0.0332(16) 0.0314(16) 0.0279(16) 0.0162(13) 0.0170(13) 0.0201(14)
C59 0.0257(15) 0.0231(14) 0.0310(16) 0.0105(12) 0.0119(12) 0.0148(12)
C15 0.0252(15) 0.0365(17) 0.0214(14) 0.0124(13) 0.0092(12) 0.0120(14)
C61 0.0242(14) 0.0245(14) 0.0228(14) 0.0056(12) 0.0090(12) 0.0109(12)
C31 0.040(2) 0.0276(17) 0.052(2) 0.0261(17) 0.0159(17) 0.0131(16)
C63 0.0268(16) 0.0355(18) 0.0265(16) 0.0126(14) 0.0072(13) 0.0113(14)
C2 0.0250(15) 0.0207(14) 0.0298(16) 0.0041(12) 0.0078(12) 0.0120(12)
C65 0.0251(15) 0.0297(16) 0.0305(17) 0.0090(13) 0.0087(13) 0.0113(13)
C33 0.0376(19) 0.0325(17) 0.0216(15) 0.0025(13) 0.0104(14) 0.0150(15)
C67 0.0282(15) 0.0301(16) 0.0318(16) 0.0107(13) 0.0163(13) 0.0199(13)
C17 0.0359(18) 0.0266(15) 0.045(2) 0.0180(14) 0.0271(16) 0.0177(14)
C69 0.0410(19) 0.0252(16) 0.0308(17) 0.0137(14) 0.0090(15) 0.0134(15)
C35 0.0351(18) 0.0227(15) 0.0367(19) 0.0023(13) 0.0077(15) 0.0167(14)
C71 0.0300(18) 0.042(2) 0.0322(18) 0.0186(16) 0.0101(14) 0.0097(16)
C9 0.0314(16) 0.0290(16) 0.0372(18) 0.0127(14) 0.0169(14) 0.0199(14)
C73 0.0406(19) 0.0351(17) 0.0295(16) 0.0119(14) 0.0159(14) 0.0284(16)
C37 0.0301(18) 0.0379(19) 0.044(2) 0.0104(16) 0.0233(16) 0.0115(15)
C75 0.051(2) 0.0369(18) 0.046(2) 0.0265(17) 0.0355(18) 0.0277(17)
C19 0.0359(18) 0.0341(17) 0.044(2) 0.0179(15) 0.0202(16) 0.0253(15)
C77 0.0303(16) 0.0247(15) 0.0418(19) 0.0188(14) 0.0113(14) 0.0145(14)
C39 0.054(2) 0.059(2) 0.047(2) 0.037(2) 0.0379(19) 0.046(2)
C79 0.051(2) 0.0263(16) 0.0375(18) 0.0197(14) 0.0297(17) 0.0206(16)
C5 0.043(2) 0.050(2) 0.048(2) 0.027(2) 0.0256(19) 0.0154(19)
C81 0.053(2) 0.0415(19) 0.0320(17) 0.0243(15) 0.0284(16) 0.0331(18)
C41 0.0303(16) 0.0387(18) 0.0249(15) 0.0139(13) 0.0132(13) 0.0218(15)
C83 0.0369(18) 0.043(2) 0.050(2) 0.0312(18) 0.0228(16) 0.0305(17)
C21 0.0306(17) 0.0363(18) 0.0336(18) 0.0127(14) 0.0195(14) 0.0171(15)
C85 0.0263(16) 0.0300(17) 0.045(2) 0.0214(16) 0.0044(15) 0.0083(14)
C43 0.0278(16) 0.0293(16) 0.0411(19) 0.0182(14) 0.0160(14) 0.0180(14)
C87 0.0393(19) 0.0349(17) 0.0390(19) 0.0153(15) 0.0224(15) 0.0267(16)
C11 0.0263(15) 0.0272(15) 0.0262(15) 0.0064(12) 0.0101(12) 0.0180(13)
C89 0.0344(18) 0.046(2) 0.0242(16) 0.0175(15) 0.0167(14) 0.0173(16)
C45 0.038(2) 0.0312(18) 0.051(2) 0.0045(16) 0.0280(18) 0.0158(16)
C91 0.0329(18) 0.0364(19) 0.042(2) 0.0215(16) 0.0088(15) 0.0162(16)
C23 0.0297(17) 0.0322(17) 0.044(2) 0.0161(15) 0.0193(15) 0.0193(14)
C93 0.069(3) 0.083(3) 0.043(2) 0.045(2) 0.039(2) 0.057(3)
C47 0.073(3) 0.041(2) 0.051(2) 0.0360(19) 0.040(2) 0.042(2)
C95 0.0381(15) 0.046(2) 0.053(2) 0.0212(17) 0.0242(15) -0.0022(15)
C3 0.057(2) 0.075(3) 0.069(3) 0.061(2) 0.046(2) 0.053(2)
C97 0.064(3) 0.034(2) 0.056(3) 0.0282(19) 0.041(2) 0.015(2)
C49 0.045(2) 0.070(3) 0.0330(19) 0.0159(19) 0.0222(17) 0.042(2)
C99 0.0236(16) 0.044(2) 0.053(2) 0.0286(18) 0.0163(16) 0.0188(15)
C25 0.041(2) 0.0349(19) 0.052(2) 0.0217(17) 0.0191(18) 0.0254(17)
C101 0.042(2) 0.048(2) 0.048(2) -0.0036(19) 0.026(2) 0.0195(19)
C51 0.080(2) 0.086(3) 0.082(3) 0.076(2) 0.0609(19) 0.067(2)
F15 0.099(4) 0.107(4) 0.097(4) 0.090(3) 0.078(3) 0.085(4)
F31 0.096(3) 0.172(7) 0.084(3) 0.096(4) 0.064(2) 0.097(4)
F2 0.116(4) 0.085(3) 0.125(4) 0.084(2) 0.089(3) 0.072(3)
C103 0.0316(14) 0.0501(16) 0.0562(16) 0.0371(13) 0.0290(13) 0.0221(13)
F33 0.108(5) 0.081(3) 0.091(2) 0.058(2) 0.081(3) 0.060(3)
F17 0.067(3) 0.081(3) 0.111(4) 0.079(3) 0.062(3) 0.052(3)
F35 0.048(2) 0.083(3) 0.076(2) 0.0476(19) 0.0152(17) -0.004(2)
C13 0.0274(16) 0.0450(16) 0.0586(17) 0.0214(13) 0.0238(13) 0.0102(13)
F9 0.040(3) 0.084(4) 0.120(5) 0.065(4) 0.041(3) 0.031(3)
F37 0.031(3) 0.106(5) 0.077(3) 0.044(3) 0.036(3) 0.015(3)
F19 0.044(3) 0.058(2) 0.087(3) -0.002(2) 0.013(3) 0.011(2)
F39 0.048(3) 0.088(4) 0.0579(17) 0.044(2) 0.029(2) 0.014(3)
F5 0.097(6) 0.053(2) 0.092(3) 0.045(2) 0.071(4) 0.037(3)
F41 0.047(3) 0.095(5) 0.092(4) 0.078(4) 0.055(3) 0.048(3)
F21 0.039(3) 0.080(3) 0.081(3) 0.005(3) 0.014(3) 0.031(3)
F43 0.048(3) 0.058(2) 0.109(5) 0.046(3) 0.030(4) 0.008(2)
F11 0.024(2) 0.088(4) 0.0602(19) 0.026(2) 0.0171(18) 0.011(3)
C105 0.080(2) 0.086(3) 0.082(3) 0.076(2) 0.0609(19) 0.067(2)
F45 0.082(2) 0.131(5) 0.071(4) 0.078(4) 0.049(3) 0.047(3)
F23 0.166(7) 0.091(3) 0.090(3) 0.070(3) 0.077(4) 0.079(3)
F47 0.171(6) 0.185(7) 0.138(7) 0.148(6) 0.127(5) 0.161(6)
C53 0.041(2) 0.052(3) 0.088(4) 0.030(3) 0.032(3) -0.004(2)
F3 0.054(4) 0.048(2) 0.099(5) 0.017(3) 0.023(4) -0.009(2)
F49 0.051(4) 0.068(5) 0.102(4) 0.042(4) 0.046(4) -0.002(4)
F25 0.038(2) 0.068(5) 0.103(5) 0.035(4) 0.021(3) -0.005(3)
C107 0.0374(19) 0.099(5) 0.086(4) 0.042(3) 0.022(2) -0.009(2)
F51 0.047(3) 0.100(5) 0.092(4) 0.025(3) 0.009(2) -0.029(3)
F13 0.050(4) 0.105(7) 0.115(5) 0.059(5) 0.033(5) -0.019(4)
F53 0.029(3) 0.134(7) 0.109(6) 0.056(5) 0.023(4) 0.003(4)

loop_
_atom_type_symbol
_atom_type_description
_atom_type_scat_dispersion_real
_atom_type_scat_dispersion_imag
_atom_type_scat_source
C C 0.0033 0.0016 'International Tables Vol C Tables 4.2.6.8 and 6.1.1.4'
H H 0.0000 0.0000 'International Tables Vol C Tables 4.2.6.8 and 6.1.1.4'
Ag Ag -0.8971 1.1015 'International Tables Vol C Tables 4.2.6.8 and 6.1.1.4'
Cu Cu 0.3201 1.2651 'International Tables Vol C Tables 4.2.6.8 and 6.1.1.4'
F F 0.0171 0.0103 'International Tables Vol C Tables 4.2.6.8 and 6.1.1.4'
P P 0.1023 0.0942 'International Tables Vol C Tables 4.2.6.8 and 6.1.1.4'

loop_
_geom_angle_atom_site_label_1
_geom_angle_atom_site_label_2
_geom_angle_atom_site_label_3
_geom_angle
_geom_angle_site_symmetry_1
_geom_angle_site_symmetry_3
_geom_angle_publ_flag
Ag6 Ag4 Ag6 59.093(8) . 2_666 ?
Ag6 Ag4 Ag8 54.177(6) 2_666 . ?
Ag6 Ag4 Ag8 56.756(7) . . ?
Ag6 Ag4 Ag2 118.449(9) . . ?
Ag6 Ag4 Ag2 73.508(8) 2_666 . ?
Ag6 Ag4 Ag7 58.366(7) . . ?
Ag6 Ag4 Ag7 101.454(9) 2_666 . ?
Ag6 Ag4 Cu1 53.893(8) 2_666 2_666 ?
Ag6 Ag4 Cu1 92.921(10) . 2_666 ?
Ag2 Ag4 Ag8 64.388(7) . . ?
Ag2 Ag4 Ag7 174.875(10) . . ?
Ag2 Ag4 Cu1 88.268(9) . 2_666 ?
Ag7 Ag4 Ag8 113.636(9) . . ?
Ag7 Ag4 Cu1 87.919(9) . 2_666 ?
Cu1 Ag4 Ag8 107.492(9) 2_666 . ?
C14 Ag4 Ag6 81.25(7) . . ?
C14 Ag4 Ag6 138.50(7) . 2_666 ?
C14 Ag4 Ag8 115.03(7) . . ?
C14 Ag4 Ag2 143.44(7) . . ?
C14 Ag4 Ag7 41.56(7) . . ?
C14 Ag4 Cu1 123.21(7) . 2_666 ?
C14 Ag4 C26 106.79(10) . 2_666 ?
C16 Ag4 Ag6 93.17(7) . 2_666 ?
C16 Ag4 Ag6 98.73(7) . . ?
C16 Ag4 Ag8 47.56(7) . . ?
C16 Ag4 Ag2 44.90(7) . . ?
C16 Ag4 Ag7 137.72(7) . . ?
C16 Ag4 Cu1 131.30(7) . 2_666 ?
C16 Ag4 C14 105.31(10) . . ?
C16 Ag4 C26 125.94(10) . 2_666 ?
C26 Ag4 Ag6 128.19(7) 2_666 . ?
C26 Ag4 Ag6 90.49(7) 2_666 2_666 ?
C26 Ag4 Ag8 137.80(7) 2_666 . ?
C26 Ag4 Ag2 85.52(7) 2_666 . ?
C26 Ag4 Ag7 93.67(7) 2_666 . ?
C26 Ag4 Cu1 39.17(7) 2_666 2_666 ?
Ag4 Ag6 Ag4 120.907(8) . 2_666 ?
Ag4 Ag6 Ag8 69.614(8) . . ?
Ag4 Ag6 Ag8 80.705(8) 2_666 . ?
Ag4 Ag6 Ag8 83.511(8) . 2_666 ?
Ag6 Ag6 Ag4 59.370(8) 2_666 2_666 ?
Ag6 Ag6 Ag4 61.536(9) 2_666 . ?
Ag6 Ag6 Ag8 59.017(8) 2_666 . ?
Ag6 Ag6 Ag8 62.557(8) 2_666 2_666 ?
Ag6 Ag6 Ag7 106.742(12) 2_666 . ?
Ag8 Ag6 Ag4 70.176(8) 2_666 2_666 ?
Ag8 Ag6 Ag8 121.574(8) 2_666 . ?
Ag7 Ag6 Ag4 63.221(8) . . ?
Ag7 Ag6 Ag4 136.233(10) . 2_666 ?
Ag7 Ag6 Ag8 130.703(10) . . ?
Ag7 Ag6 Ag8 67.120(8) . 2_666 ?
Cu1 Ag6 Ag4 67.995(9) . 2_666 ?
Cu1 Ag6 Ag4 126.746(11) . . ?
Cu1 Ag6 Ag6 102.481(12) . 2_666 ?
Cu1 Ag6 Ag8 137.082(12) . 2_666 ?
Cu1 Ag6 Ag8 60.000(9) . . ?
Cu1 Ag6 Ag7 149.439(12) . . ?
C6 Ag6 Ag4 127.00(7) . . ?
C6 Ag6 Ag4 103.30(7) . 2_666 ?
C6 Ag6 Ag6 147.07(7) . 2_666 ?
C6 Ag6 Ag8 92.32(7) . . ?
C6 Ag6 Ag8 142.39(7) . 2_666 ?
C6 Ag6 Ag7 104.45(7) . . ?
C6 Ag6 Cu1 45.27(7) . . ?
Ag4 Ag8 Ag2 52.384(6) . . ?
Ag6 Ag8 Ag4 53.629(6) . . ?
Ag6 Ag8 Ag4 55.648(7) 2_666 . ?
Ag6 Ag8 Ag6 58.426(8) 2_666 . ?
Ag6 Ag8 Ag2 103.965(8) . . ?
Ag6 Ag8 Ag2 68.160(7) 2_666 . ?
Ag6 Ag8 Ag3 101.569(9) . . ?
Ag6 Ag8 Ag3 105.201(9) 2_666 . ?
Ag6 Ag8 Ag7 56.274(7) 2_666 2_666 ?
Ag6 Ag8 Ag7 96.558(9) . 2_666 ?
Ag6 Ag8 Cu1 99.609(10) 2_666 . ?
Ag3 Ag8 Ag4 153.336(9) . . ?
Ag3 Ag8 Ag2 143.565(9) . . ?
Ag3 Ag8 Ag7 56.880(8) . 2_666 ?
Ag7 Ag8 Ag4 111.301(8) 2_666 . ?
Ag7 Ag8 Ag2 94.509(8) 2_666 . ?
Cu1 Ag8 Ag4 108.368(10) . . ?
Cu1 Ag8 Ag6 56.720(9) . . ?
Cu1 Ag8 Ag2 160.547(11) . . ?
Cu1 Ag8 Ag3 52.565(9) . . ?
Cu1 Ag8 Ag7 90.463(10) . 2_666 ?
C1 Ag8 Ag4 122.95(8) 2_666 . ?
C1 Ag8 Ag6 134.63(8) 2_666 . ?
C1 Ag8 Ag6 82.44(8) 2_666 2_666 ?
C1 Ag8 Ag2 78.47(8) 2_666 . ?
C1 Ag8 Ag3 65.10(8) 2_666 . ?
C1 Ag8 Ag7 38.85(8) 2_666 2_666 ?
C1 Ag8 Cu1 115.98(8) 2_666 . ?
C4 Ag8 Ag4 134.17(7) . . ?
C4 Ag8 Ag6 96.33(7) . . ?
C4 Ag8 Ag6 142.03(7) . 2_666 ?
C4 Ag8 Ag2 149.78(7) . . ?
C4 Ag8 Ag3 48.41(7) . . ?
C4 Ag8 Ag7 105.27(7) . 2_666 ?
C4 Ag8 Cu1 43.92(7) . . ?
C4 Ag8 C1 102.84(10) . 2_666 ?
C4 Ag8 C16 117.53(10) . . ?
C16 Ag8 Ag4 47.76(7) . . ?
C16 Ag8 Ag6 96.04(7) . . ?
C16 Ag8 Ag6 94.63(7) . 2_666 ?
C16 Ag8 Ag2 38.97(7) . . ?
C16 Ag8 Ag3 158.39(7) . . ?
C16 Ag8 Ag7 133.48(7) . 2_666 ?
C16 Ag8 Cu1 132.98(7) . . ?
C16 Ag8 C1 110.17(11) . 2_666 ?
Ag4 Ag2 Ag8 63.229(7) . . ?
Ag5 Ag2 Ag4 83.263(8) . . ?
Ag5 Ag2 Ag8 122.008(9) . . ?
C10 Ag2 Ag4 135.15(8) . . ?
C10 Ag2 Ag8 142.71(9) . . ?
C10 Ag2 Ag5 52.39(8) . . ?
C10 Ag2 C16 165.03(12) . . ?
C16 Ag2 Ag4 55.52(8) . . ?
C16 Ag2 Ag8 47.06(8) . . ?
C16 Ag2 Ag5 138.43(8) . . ?
Cu1 Ag5 Ag2 98.081(11) 2_666 . ?
P2 Ag5 Ag2 154.87(2) . . ?
P2 Ag5 Cu1 106.95(2) . 2_666 ?
P2 Ag5 C6 105.27(7) . 2_666 ?
P2 Ag5 C26 111.82(6) . 2_666 ?
C6 Ag5 Ag2 94.02(6) 2_666 . ?
C6 Ag5 Cu1 44.40(7) 2_666 2_666 ?
C6 Ag5 C26 86.99(9) 2_666 2_666 ?
C10 Ag5 Ag2 46.07(8) . . ?
C10 Ag5 Cu1 141.12(8) . 2_666 ?
C10 Ag5 P2 110.19(8) . . ?
C10 Ag5 C6 112.87(11) . 2_666 ?
C10 Ag5 C26 125.90(10) . 2_666 ?
C26 Ag5 Ag2 84.68(6) 2_666 . ?
C26 Ag5 Cu1 44.08(7) 2_666 2_666 ?
Ag7 Ag3 Ag8 61.769(8) 2_666 . ?
Cu1 Ag3 Ag8 58.467(10) . . ?
Cu1 Ag3 Ag7 97.862(11) . 2_666 ?
P1 Ag3 Ag8 145.77(2) . . ?
P1 Ag3 Ag7 106.12(2) . 2_666 ?
P1 Ag3 Cu1 152.82(2) . . ?
P1 Ag3 C26 121.06(7) . . ?
C4 Ag3 Ag8 50.32(7) . . ?
C4 Ag3 Ag7 112.08(7) . 2_666 ?
C4 Ag3 Cu1 46.86(7) . . ?
C4 Ag3 P1 129.62(7) . . ?
C4 Ag3 C26 90.34(10) . . ?
C26 Ag3 Ag8 92.15(7) . . ?
C26 Ag3 Ag7 90.91(6) . 2_666 ?
C26 Ag3 Cu1 44.66(7) . . ?
Ag4 Ag7 Ag8 76.437(8) . 2_666 ?
Ag4 Ag7 Ag3 77.836(9) . 2_666 ?
Ag6 Ag7 Ag4 58.413(8) . . ?
Ag6 Ag7 Ag8 56.609(7) . 2_666 ?
Ag6 Ag7 Ag3 109.332(10) . 2_666 ?
Ag3 Ag7 Ag8 61.349(8) 2_666 2_666 ?
C1 Ag7 Ag4 127.71(9) . . ?
C1 Ag7 Ag6 92.04(9) . . ?
C1 Ag7 Ag8 51.59(9) . 2_666 ?
C1 Ag7 Ag3 73.02(10) . 2_666 ?
C1 Ag7 C14 177.13(12) . . ?
C14 Ag7 Ag4 55.15(8) . . ?
C14 Ag7 Ag6 89.89(8) . . ?
C14 Ag7 Ag8 131.27(8) . 2_666 ?
C14 Ag7 Ag3 108.33(9) . 2_666 ?
Ag6 Cu1 Ag4 58.111(9) . 2_666 ?
Ag6 Cu1 Ag8 63.279(10) . . ?
Ag8 Cu1 Ag4 77.694(10) . 2_666 ?
Ag5 Cu1 Ag4 81.437(11) 2_666 2_666 ?
Ag5 Cu1 Ag6 87.827(12) 2_666 . ?
Ag5 Cu1 Ag8 150.350(14) 2_666 . ?
Ag3 Cu1 Ag4 79.440(11) . 2_666 ?
Ag3 Cu1 Ag6 120.626(14) . . ?
Ag3 Cu1 Ag8 68.968(11) . . ?
Ag3 Cu1 Ag5 127.291(15) . 2_666 ?
C4 Cu1 Ag4 125.83(8) . 2_666 ?
C4 Cu1 Ag6 113.98(8) . . ?
C4 Cu1 Ag8 56.89(8) . . ?
C4 Cu1 Ag5 150.98(8) . 2_666 ?
C4 Cu1 Ag3 58.88(8) . . ?
C6 Cu1 Ag4 103.33(8) . 2_666 ?
C6 Cu1 Ag6 55.88(8) . . ?
C6 Cu1 Ag8 102.66(8) . . ?
C6 Cu1 Ag5 62.07(8) . 2_666 ?
C6 Cu1 Ag3 170.64(8) . . ?
C6 Cu1 C4 113.39(12) . . ?
C6 Cu1 C26 122.78(12) . . ?
C26 Cu1 Ag4 51.46(8) . 2_666 ?
C26 Cu1 Ag6 106.06(8) . . ?
C26 Cu1 Ag8 115.90(9) . . ?
C26 Cu1 Ag5 63.65(8) . 2_666 ?
C26 Cu1 Ag3 66.00(8) . . ?
C26 Cu1 C4 122.72(12) . . ?
C34 P1 Ag3 110.30(10) . . ?
C78 P1 Ag3 112.23(10) . . ?
C78 P1 C34 104.90(15) . . ?
C78 P1 C80 107.43(14) . . ?
C80 P1 Ag3 115.18(10) . . ?
C80 P1 C34 106.13(14) . . ?
C60 P2 Ag5 110.15(10) . . ?
C60 P2 C76 105.86(14) . . ?
C60 P2 C98 104.65(14) . . ?
C76 P2 Ag5 116.47(10) . . ?
C76 P2 C98 105.95(14) . . ?
C98 P2 Ag5 112.88(10) . . ?
Ag7 C1 Ag8 89.56(12) . 2_666 ?
C36 C1 Ag8 98.4(2) . 2_666 ?
C36 C1 Ag7 172.0(3) . . ?
Ag3 C4 Ag8 81.27(9) . . ?
Cu1 C4 Ag8 79.19(9) . . ?
Cu1 C4 Ag3 74.26(9) . . ?
C8 C4 Ag8 120.5(2) . . ?
C8 C4 Ag3 119.0(2) . . ?
C8 C4 Cu1 156.4(3) . . ?
Ag6 C6 Ag5 103.55(11) . 2_666 ?
Cu1 C6 Ag6 78.85(10) . . ?
Cu1 C6 Ag5 73.53(9) . 2_666 ?
C40 C6 Ag6 98.8(2) . . ?
C40 C6 Ag5 107.6(2) . 2_666 ?
C40 C6 Cu1 177.6(3) . . ?
C4 C8 C46 177.0(3) . . ?
Ag2 C10 Ag5 81.54(10) . . ?
C94 C10 Ag2 152.3(3) . . ?
C94 C10 Ag5 125.0(2) . . ?
C26 C12 C20 175.5(3) . . ?
Ag7 C14 Ag4 83.28(10) . . ?
C22 C14 Ag4 99.8(2) . . ?
C22 C14 Ag7 176.8(3) . . ?
Ag8 C16 Ag4 84.68(9) . . ?
Ag2 C16 Ag4 79.59(9) . . ?
Ag2 C16 Ag8 93.97(11) . . ?
C50 C16 Ag4 119.7(2) . . ?
C50 C16 Ag8 93.3(2) . . ?
C50 C16 Ag2 160.0(2) . . ?
C48 C18 C52 119.1(3) . . ?
C48 C18 C94 119.6(3) . . ?
C52 C18 C94 121.2(3) . . ?
C24 C20 C12 119.4(3) . . ?
C104 C20 C12 121.6(3) . . ?
C104 C20 C24 119.0(3) . . ?
C14 C22 C90 177.0(3) . . ?
C20 C24 H24 120.0 . . ?
C79 C24 C20 120.1(3) . . ?
C79 C24 H24 120.0 . . ?
Ag4 C26 Ag5 99.79(10) 2_666 2_666 ?
Ag4 C26 Ag3 95.04(10) 2_666 . ?
Ag5 C26 Ag3 138.48(12) 2_666 . ?
Cu1 C26 Ag4 89.36(11) . 2_666 ?
Cu1 C26 Ag5 72.27(9) . 2_666 ?
Cu1 C26 Ag3 69.34(9) . . ?
C12 C26 Ag4 91.4(2) . 2_666 ?
C12 C26 Ag5 109.0(2) . 2_666 ?
C12 C26 Ag3 109.2(2) . . ?
C12 C26 Cu1 178.4(3) . . ?
C56 C28 H28 120.4 . . ?
C58 C28 H28 120.4 . . ?
C58 C28 C56 119.3(3) . . ?
C54 C30 H30 120.2 . . ?
C59 C30 H30 120.2 . . ?
C59 C30 C54 119.5(3) . . ?
C68 C32 H32 119.8 . . ?
C68 C32 C92 120.3(3) . . ?
C92 C32 H32 119.8 . . ?
C84 C34 P1 117.9(2) . . ?
C45 C34 P1 122.7(3) . . ?
C45 C34 C84 119.3(3) . . ?
C1 C36 C68 172.6(3) . . ?
C56 C38 H38 120.1 . . ?
C96 C38 H38 120.1 . . ?
C96 C38 C56 119.8(3) . . ?
C6 C40 C54 176.2(3) . . ?
C44 C42 H42 120.7 . . ?
C44 C42 C66 118.6(3) . . ?
C66 C42 H42 120.7 . . ?
C42 C44 C48 121.0(3) . . ?
C42 C44 C103 119.5(3) . . ?
C48 C44 C103 119.5(3) . . ?
C62 C46 C8 120.1(3) . . ?
C62 C46 C64 118.9(3) . . ?
C64 C46 C8 121.0(3) . . ?
C18 C48 C44 120.0(3) . . ?
C18 C48 H48 120.0 . . ?
C44 C48 H48 120.0 . . ?
C16 C50 C56 176.1(3) . . ?
C18 C52 H52 120.1 . . ?
C66 C52 C18 119.9(3) . . ?
C66 C52 H52 120.1 . . ?
C30 C54 C40 120.2(3) . . ?
C30 C54 C27 119.4(3) . . ?
C27 C54 C40 120.3(3) . . ?
C28 C56 C50 120.5(3) . . ?
C38 C56 C28 119.9(3) . . ?
C38 C56 C50 119.6(3) . . ?
C28 C58 C102 121.2(3) . . ?
C28 C58 C15 119.4(3) . . ?
C102 C58 C15 119.4(3) . . ?
C61 C60 P2 123.5(2) . . ?
C61 C60 C9 119.2(3) . . ?
C9 C60 P2 117.4(2) . . ?
C46 C62 H62 119.9 . . ?
C74 C62 C46 120.1(3) . . ?
C74 C62 H62 119.9 . . ?
C46 C64 H64 119.9 . . ?
C82 C64 C46 120.1(3) . . ?
C82 C64 H64 119.9 . . ?
C42 C66 C52 121.4(3) . . ?
C42 C66 C41 119.1(3) . . ?
C52 C66 C41 119.5(3) . . ?
C32 C68 C36 121.8(3) . . ?
C32 C68 C108 119.3(3) . . ?
C108 C68 C36 118.9(3) . . ?
C90 C70 H70 120.2 . . ?
C17 C70 H70 120.2 . . ?
C17 C70 C90 119.7(3) . . ?
C76 C72 H72 119.6 . . ?
C106 C72 H72 119.6 . . ?
C106 C72 C76 120.9(3) . . ?
C62 C74 C33 118.5(3) . . ?
C86 C74 C62 121.0(3) . . ?
C86 C74 C33 120.4(3) . . ?
C72 C76 P2 117.7(2) . . ?
C2 C76 P2 123.3(2) . . ?
C2 C76 C72 118.9(3) . . ?
C55 C78 P1 117.0(2) . . ?
C55 C78 C77 119.4(3) . . ?
C77 C78 P1 123.6(3) . . ?
C88 C80 P1 118.3(2) . . ?
C88 C80 C43 119.5(3) . . ?
C43 C80 P1 122.2(3) . . ?
C64 C82 C86 120.9(3) . . ?
C64 C82 C21 119.2(3) . . ?
C86 C82 C21 119.9(3) . . ?
C34 C84 H84 119.9 . . ?
C39 C84 C34 120.2(3) . . ?
C39 C84 H84 119.9 . . ?
C74 C86 C82 118.9(3) . . ?
C74 C86 H86 120.5 . . ?
C82 C86 H86 120.5 . . ?
C80 C88 H88 119.9 . . ?
C69 C88 C80 120.3(3) . . ?
C69 C88 H88 119.9 . . ?
C70 C90 C22 120.6(3) . . ?
C29 C90 C22 120.0(3) . . ?
C29 C90 C70 119.4(3) . . ?
C32 C92 C23 118.2(3) . . ?
C67 C92 C32 120.4(3) . . ?
C67 C92 C23 121.3(3) . . ?
C10 C94 C18 177.2(3) . . ?
C38 C96 C89 120.6(3) . . ?
C102 C96 C38 120.8(3) . . ?
C102 C96 C89 118.6(3) . . ?
C100 C98 P2 123.9(3) . . ?
C100 C98 C71 118.2(3) . . ?
C71 C98 P2 117.7(3) . . ?
C98 C100 H100 119.7 . . ?
C57 C100 C98 120.5(3) . . ?
C57 C100 H100 119.7 . . ?
C58 C102 H102 120.5 . . ?
C96 C102 C58 119.0(3) . . ?
C96 C102 H102 120.5 . . ?
C20 C104 H104 120.2 . . ?
C95 C104 C20 119.5(4) . . ?
C95 C104 H104 120.2 . . ?
C72 C106 H106 120.2 . . ?
C72 C106 C73 119.6(3) . . ?
C73 C106 H106 120.2 . . ?
C68 C108 H108 120.1 . . ?
C11 C108 C68 119.7(3) . . ?
C11 C108 H108 120.1 . . ?
C54 C27 H27 120.1 . . ?
C3 C27 C54 119.8(3) . . ?
C3 C27 H27 120.1 . . ?
C78 C55 H55 119.9 . . ?
C78 C55 C65 120.2(3) . . ?
C65 C55 H55 119.9 . . ?
C31 C7 H7 119.9 . . ?
C65 C7 H7 119.9 . . ?
C65 C7 C31 120.3(3) . . ?
C100 C57 H57 119.6 . . ?
C37 C57 C100 120.8(3) . . ?
C37 C57 H57 119.6 . . ?
C90 C29 H29 120.1 . . ?
C81 C29 C90 119.8(3) . . ?
C81 C29 H29 120.1 . . ?
C30 C59 C19 118.3(3) . . ?
C83 C59 C30 120.9(3) . . ?
C83 C59 C19 120.8(3) . . ?
F6 C15 F14 105.6(3) . . ?
F6 C15 C58 112.6(3) . . ?
F14 C15 C58 111.8(3) . . ?
F32 C15 F6 107.2(3) . . ?
F32 C15 F14 107.5(3) . . ?
F32 C15 C58 111.8(3) . . ?
C60 C61 H61 119.8 . . ?
C63 C61 C60 120.3(3) . . ?
C63 C61 H61 119.8 . . ?
C7 C31 H31 119.9 . . ?
C7 C31 C77 120.3(3) . . ?
C77 C31 H31 119.9 . . ?
C61 C63 H63 119.9 . . ?
C61 C63 C91 120.1(3) . . ?
C91 C63 H63 119.9 . . ?
C76 C2 H2 119.8 . . ?
C35 C2 C76 120.3(3) . . ?
C35 C2 H2 119.8 . . ?
C55 C65 H65 120.0 . . ?
C7 C65 C55 120.0(3) . . ?
C7 C65 H65 120.0 . . ?
F26 C33 C74 112.5(3) . . ?
F40 C33 F26 106.1(3) . . ?
F40 C33 C74 112.8(3) . . ?
F7 C33 F26 105.7(3) . . ?
F7 C33 F40 107.6(4) . . ?
F7 C33 C74 111.7(3) . . ?
C92 C67 H67 120.5 . . ?
C92 C67 C11 119.1(3) . . ?
C11 C67 H67 120.5 . . ?
C70 C17 C13 119.2(4) . . ?
C75 C17 C70 121.1(3) . . ?
C75 C17 C13 119.7(3) . . ?
C88 C69 H69 120.1 . . ?
C85 C69 C88 119.8(4) . . ?
C85 C69 H69 120.1 . . ?
C2 C35 H35 119.8 . . ?
C2 C35 C73 120.5(3) . . ?
C73 C35 H35 119.8 . . ?
C98 C71 H71 119.6 . . ?
C5 C71 C98 120.7(4) . . ?
C5 C71 H71 119.6 . . ?
C60 C9 H9 119.8 . . ?
C25 C9 C60 120.3(3) . . ?
C25 C9 H9 119.8 . . ?
C106 C73 H73 120.1 . . ?
C35 C73 C106 119.9(3) . . ?
C35 C73 H73 120.1 . . ?
C57 C37 H37 120.3 . . ?
C5 C37 C57 119.5(3) . . ?
C5 C37 H37 120.3 . . ?
C17 C75 H75 120.5 . . ?
C81 C75 C17 119.0(3) . . ?
C81 C75 H75 120.5 . . ?
F10 C19 F22 106.8(3) . . ?
F10 C19 C59 112.8(3) . . ?
F22 C19 C59 111.8(3) . . ?
F28 C19 F10 106.2(3) . . ?
F28 C19 F22 106.4(3) . . ?
F28 C19 C59 112.5(3) . . ?
C78 C77 H77 120.1 . . ?
C31 C77 C78 119.8(3) . . ?
C31 C77 H77 120.1 . . ?
C84 C39 H39 120.1 . . ?
C49 C39 C84 119.7(4) . . ?
C49 C39 H39 120.1 . . ?
C24 C79 C47 120.2(3) . . ?
C24 C79 C97 120.9(4) . . ?
C97 C79 C47 118.9(3) . . ?
C71 C5 H5 119.9 . . ?
C37 C5 C71 120.3(4) . . ?
C37 C5 H5 119.9 . . ?
C29 C81 C93 117.6(4) . . ?
C75 C81 C29 121.0(3) . . ?
C75 C81 C93 121.3(3) . . ?
F52 C41 F54 106.1(3) . . ?
F52 C41 F27 107.8(3) . . ?
F52 C41 C66 112.9(3) . . ?
F54 C41 C66 112.7(3) . . ?
F27 C41 F54 104.4(3) . . ?
F27 C41 C66 112.4(3) . . ?
C59 C83 H83 120.3 . . ?
C59 C83 C3 119.4(3) . . ?
C3 C83 H83 120.3 . . ?
F4 C21 F34 106.2(3) . . ?
F4 C21 C82 112.0(3) . . ?
F16 C21 F4 107.5(3) . . ?
F16 C21 F34 107.1(3) . . ?
F16 C21 C82 112.4(3) . . ?
F34 C21 C82 111.3(3) . . ?
C69 C85 H85 119.8 . . ?
C99 C85 C69 120.3(3) . . ?
C99 C85 H85 119.8 . . ?
C80 C43 H43 120.3 . . ?
C99 C43 C80 119.4(3) . . ?
C99 C43 H43 120.3 . . ?
F1 C87 C11 112.7(3) . . ?
F18 C87 F1 106.0(3) . . ?
F18 C87 F44 107.8(3) . . ?
F18 C87 C11 112.5(3) . . ?
F44 C87 F1 106.3(3) . . ?
F44 C87 C11 111.1(3) . . ?
C108 C11 C67 121.1(3) . . ?
C108 C11 C87 118.8(3) . . ?
C67 C11 C87 120.0(3) . . ?
F20 C89 C96 111.5(3) . . ?
F24 C89 F20 106.7(3) . . ?
F24 C89 F30 106.4(3) . . ?
F24 C89 C96 112.2(3) . . ?
F30 C89 F20 107.3(3) . . ?
F30 C89 C96 112.3(3) . . ?
C34 C45 H45 120.0 . . ?
C34 C45 C101 120.0(4) . . ?
C101 C45 H45 120.0 . . ?
C63 C91 H91 120.1 . . ?
C25 C91 C63 119.8(4) . . ?
C25 C91 H91 120.1 . . ?
F8 C23 F36 106.7(3) . . ?
F8 C23 F48 106.4(3) . . ?
F8 C23 C92 112.2(3) . . ?
F36 C23 C92 112.5(3) . . ?
F48 C23 F36 106.7(3) . . ?
F48 C23 C92 112.0(3) . . ?
F42 C93 C81 112.8(4) . . ?
F46 C93 F42 107.0(4) . . ?
F46 C93 F29 107.5(4) . . ?
F46 C93 C81 111.8(4) . . ?
F29 C93 F42 106.2(4) . . ?
F29 C93 C81 111.2(4) . . ?
F12 C47 F38 106.6(3) . . ?
F12 C47 F50 108.6(4) . . ?
F12 C47 C79 112.2(3) . . ?
F38 C47 C79 112.3(4) . . ?
F50 C47 F38 105.6(3) . . ?
F50 C47 C79 111.1(3) . . ?
C104 C95 C53 126.0(6) . . ?
C104 C95 C107 111.5(6) . . ?
C97 C95 C104 121.4(4) . . ?
C97 C95 C53 112.4(6) . . ?
C97 C95 C107 127.1(6) . . ?
C27 C3 C51 120.0(4) . . ?
C27 C3 C105 117.5(5) . . ?
C83 C3 C27 120.9(3) . . ?
C83 C3 C51 117.9(4) . . ?
C83 C3 C105 119.9(5) . . ?
C79 C97 H97 120.5 . . ?
C95 C97 C79 119.0(4) . . ?
C95 C97 H97 120.5 . . ?
C39 C49 H49 119.9 . . ?
C101 C49 C39 120.1(4) . . ?
C101 C49 H49 119.9 . . ?
C85 C99 C43 120.6(4) . . ?
C85 C99 H99 119.7 . . ?
C43 C99 H99 119.7 . . ?
C9 C25 C91 120.2(4) . . ?
C9 C25 H25 119.9 . . ?
C91 C25 H25 119.9 . . ?
C45 C101 H101 119.7 . . ?
C49 C101 C45 120.5(4) . . ?
C49 C101 H101 119.7 . . ?
F15 C51 C3 109.3(5) . . ?
F15 C51 F31 106.7(8) . . ?
F31 C51 C3 105.4(8) . . ?
F2 C51 C3 115.8(7) . . ?
F2 C51 F15 107.0(7) . . ?
F2 C51 F31 112.4(8) . . ?
F33 C103 C44 113.6(4) . . ?
F33 C103 F17 105.5(5) . . ?
F33 C103 F35 108.1(5) . . ?
F17 C103 C44 112.9(3) . . ?
F35 C103 C44 113.0(4) . . ?
F35 C103 F17 102.9(5) . . ?
F39 C103 C44 110.3(4) . . ?
F5 C103 C44 114.0(4) . . ?
F5 C103 F39 117.9(7) . . ?
F5 C103 F41 105.0(7) . . ?
F41 C103 C44 110.8(4) . . ?
F41 C103 F39 97.3(6) . . ?
F9 C13 C17 110.1(4) . . ?
F9 C13 F37 105.6(6) . . ?
F9 C13 F19 114.0(7) . . ?
F37 C13 C17 109.6(4) . . ?
F19 C13 C17 110.5(5) . . ?
F19 C13 F37 106.9(6) . . ?
F21 C13 C17 114.8(4) . . ?
F21 C13 F11 97.6(6) . . ?
F43 C13 C17 115.0(5) . . ?
F43 C13 F21 110.2(6) . . ?
F43 C13 F11 101.6(6) . . ?
F11 C13 C17 115.4(4) . . ?
F45 C105 C3 109.3(7) . . ?
F45 C105 F23 101.6(9) . . ?
F45 C105 F47 99.9(11) . . ?
F23 C105 C3 120.1(7) . . ?
F47 C105 C3 110.1(8) . . ?
F47 C105 F23 113.5(10) . . ?
F3 C53 C95 113.2(8) . . ?
F3 C53 F49 106.4(9) . . ?
F49 C53 C95 110.7(8) . . ?
F25 C53 C95 108.7(8) . . ?
F25 C53 F3 110.5(10) . . ?
F25 C53 F49 107.2(10) . . ?
F51 C107 C95 113.2(9) . . ?
F13 C107 C95 112.5(9) . . ?
F13 C107 F51 107.2(10) . . ?
F13 C107 F53 104.3(11) . . ?
F53 C107 C95 117.0(9) . . ?
F53 C107 F51 101.4(12) . . ?

loop_
_geom_bond_atom_site_label_1
_geom_bond_atom_site_label_2
_geom_bond_distance
_geom_bond_site_symmetry_2
_geom_bond_publ_flag
Ag4 Ag6 2.7903(3) . ?
Ag4 Ag6 2.8507(3) 2_666 ?
Ag4 Ag8 3.2483(3) . ?
Ag4 Ag2 2.8820(3) . ?
Ag4 Ag7 2.9243(3) . ?
Ag4 Cu1 3.1130(4) 2_666 ?
Ag4 C14 2.416(3) . ?
Ag4 C16 2.415(3) . ?
Ag4 C26 2.435(3) 2_666 ?
Ag6 Ag6 2.7823(4) 2_666 ?
Ag6 Ag8 2.8982(3) . ?
Ag6 Ag8 2.7998(3) 2_666 ?
Ag6 Ag7 2.7889(3) . ?
Ag6 Cu1 2.7126(4) . ?
Ag6 C6 2.289(3) . ?
Ag8 Ag2 3.2808(3) . ?
Ag8 Ag3 3.0772(3) . ?
Ag8 Ag7 3.0894(3) 2_666 ?
Ag8 Cu1 2.8101(4) . ?
Ag8 C1 2.421(3) 2_666 ?
Ag8 C4 2.396(3) . ?
Ag8 C16 2.408(3) . ?
Ag2 Ag5 2.8384(3) . ?
Ag2 C10 2.067(3) . ?
Ag2 C16 2.068(3) . ?
Ag5 Cu1 2.6924(4) 2_666 ?
Ag5 P2 2.4488(7) . ?
Ag5 C6 2.481(3) 2_666 ?
Ag5 C10 2.273(3) . ?
Ag5 C26 2.533(3) 2_666 ?
Ag3 Ag7 2.9368(4) 2_666 ?
Ag3 Cu1 2.6178(4) . ?
Ag3 P1 2.3909(7) . ?
Ag3 C4 2.328(3) . ?
Ag3 C26 2.556(3) . ?
Ag7 C1 1.938(3) . ?
Ag7 C14 1.954(3) . ?
Cu1 C4 1.984(3) . ?
Cu1 C6 1.964(3) . ?
Cu1 C26 1.966(3) . ?
P1 C34 1.818(3) . ?
P1 C78 1.816(3) . ?
P1 C80 1.816(3) . ?
P2 C60 1.818(3) . ?
P2 C76 1.819(3) . ?
P2 C98 1.821(3) . ?
F1 C87 1.335(4) . ?
F4 C21 1.334(4) . ?
F6 C15 1.330(4) . ?
F8 C23 1.329(4) . ?
F10 C19 1.339(5) . ?
F12 C47 1.327(5) . ?
F14 C15 1.333(4) . ?
F16 C21 1.329(4) . ?
F18 C87 1.330(5) . ?
F20 C89 1.333(5) . ?
F22 C19 1.343(4) . ?
F24 C89 1.332(5) . ?
F26 C33 1.336(4) . ?
F28 C19 1.335(4) . ?
F30 C89 1.333(5) . ?
F32 C15 1.324(4) . ?
F34 C21 1.340(5) . ?
F36 C23 1.336(4) . ?
F38 C47 1.337(4) . ?
F40 C33 1.321(5) . ?
F42 C93 1.336(5) . ?
F44 C87 1.333(4) . ?
F46 C93 1.334(5) . ?
F48 C23 1.333(5) . ?
F50 C47 1.335(5) . ?
F52 C41 1.321(4) . ?
C1 C36 1.226(5) . ?
C4 C8 1.221(4) . ?
F54 C41 1.333(4) . ?
F27 C41 1.325(4) . ?
F7 C33 1.320(5) . ?
F29 C93 1.336(6) . ?
C6 C40 1.219(4) . ?
C8 C46 1.437(4) . ?
C10 C94 1.211(4) . ?
C12 C20 1.442(4) . ?
C12 C26 1.224(4) . ?
C14 C22 1.225(4) . ?
C16 C50 1.220(4) . ?
C18 C48 1.393(4) . ?
C18 C52 1.399(4) . ?
C18 C94 1.444(4) . ?
C20 C24 1.401(5) . ?
C20 C104 1.396(5) . ?
C22 C90 1.432(4) . ?
C24 H24 0.9500 . ?
C24 C79 1.380(4) . ?
C28 H28 0.9500 . ?
C28 C56 1.402(4) . ?
C28 C58 1.388(4) . ?
C30 H30 0.9500 . ?
C30 C54 1.398(4) . ?
C30 C59 1.391(4) . ?
C32 H32 0.9500 . ?
C32 C68 1.393(5) . ?
C32 C92 1.395(4) . ?
C34 C84 1.398(5) . ?
C34 C45 1.392(5) . ?
C36 C68 1.432(4) . ?
C38 H38 0.9500 . ?
C38 C56 1.398(4) . ?
C38 C96 1.389(4) . ?
C40 C54 1.438(4) . ?
C42 H42 0.9500 . ?
C42 C44 1.386(5) . ?
C42 C66 1.386(4) . ?
C44 C48 1.395(4) . ?
C44 C103 1.502(5) . ?
C46 C62 1.400(4) . ?
C46 C64 1.401(4) . ?
C48 H48 0.9500 . ?
C50 C56 1.436(4) . ?
C52 H52 0.9500 . ?
C52 C66 1.386(4) . ?
C54 C27 1.398(5) . ?
C58 C102 1.395(4) . ?
C58 C15 1.505(4) . ?
C60 C61 1.394(4) . ?
C60 C9 1.400(4) . ?
C62 H62 0.9500 . ?
C62 C74 1.390(4) . ?
C64 H64 0.9500 . ?
C64 C82 1.390(4) . ?
C66 C41 1.497(4) . ?
C68 C108 1.401(4) . ?
C70 H70 0.9500 . ?
C70 C90 1.404(4) . ?
C70 C17 1.392(4) . ?
C72 H72 0.9500 . ?
C72 C76 1.399(4) . ?
C72 C106 1.386(4) . ?
C74 C86 1.386(5) . ?
C74 C33 1.502(4) . ?
C76 C2 1.392(4) . ?
C78 C55 1.391(4) . ?
C78 C77 1.397(4) . ?
C80 C88 1.394(5) . ?
C80 C43 1.402(4) . ?
C82 C86 1.391(4) . ?
C82 C21 1.503(5) . ?
C84 H84 0.9500 . ?
C84 C39 1.396(5) . ?
C86 H86 0.9500 . ?
C88 H88 0.9500 . ?
C88 C69 1.390(5) . ?
C90 C29 1.396(4) . ?
C92 C67 1.390(4) . ?
C92 C23 1.500(5) . ?
C96 C102 1.389(5) . ?
C96 C89 1.500(4) . ?
C98 C100 1.394(5) . ?
C98 C71 1.399(5) . ?
C100 H100 0.9500 . ?
C100 C57 1.381(5) . ?
C102 H102 0.9500 . ?
C104 H104 0.9500 . ?
C104 C95 1.394(6) . ?
C106 H106 0.9500 . ?
C106 C73 1.391(5) . ?
C108 H108 0.9500 . ?
C108 C11 1.388(5) . ?
C27 H27 0.9500 . ?
C27 C3 1.385(5) . ?
C55 H55 0.9500 . ?
C55 C65 1.396(5) . ?
C7 H7 0.9500 . ?
C7 C31 1.386(6) . ?
C7 C65 1.373(6) . ?
C57 H57 0.9500 . ?
C57 C37 1.381(6) . ?
C29 H29 0.9500 . ?
C29 C81 1.395(5) . ?
C59 C19 1.498(5) . ?
C59 C83 1.380(5) . ?
C61 H61 0.9500 . ?
C61 C63 1.383(5) . ?
C31 H31 0.9500 . ?
C31 C77 1.390(5) . ?
C63 H63 0.9500 . ?
C63 C91 1.390(6) . ?
C2 H2 0.9500 . ?
C2 C35 1.386(5) . ?
C65 H65 0.9500 . ?
C67 H67 0.9500 . ?
C67 C11 1.390(5) . ?
C17 C75 1.389(6) . ?
C17 C13 1.500(5) . ?
C69 H69 0.9500 . ?
C69 C85 1.388(6) . ?
C35 H35 0.9500 . ?
C35 C73 1.386(5) . ?
C71 H71 0.9500 . ?
C71 C5 1.385(5) . ?
C9 H9 0.9500 . ?
C9 C25 1.379(5) . ?
C73 H73 0.9500 . ?
C37 H37 0.9500 . ?
C37 C5 1.379(6) . ?
C75 H75 0.9500 . ?
C75 C81 1.386(6) . ?
C77 H77 0.9500 . ?
C39 H39 0.9500 . ?
C39 C49 1.392(6) . ?
C79 C47 1.503(6) . ?
C79 C97 1.389(6) . ?
C5 H5 0.9500 . ?
C81 C93 1.502(6) . ?
C83 H83 0.9500 . ?
C83 C3 1.383(5) . ?
C85 H85 0.9500 . ?
C85 C99 1.374(6) . ?
C43 H43 0.9500 . ?
C43 C99 1.394(5) . ?
C87 C11 1.501(4) . ?
C45 H45 0.9500 . ?
C45 C101 1.395(6) . ?
C91 H91 0.9500 . ?
C91 C25 1.389(6) . ?
C95 C97 1.369(8) . ?
C95 C53 1.498(10) . ?
C95 C107 1.521(11) . ?
C3 C51 1.528(7) . ?
C3 C105 1.532(7) . ?
C97 H97 0.9500 . ?
C49 H49 0.9500 . ?
C49 C101 1.375(7) . ?
C99 H99 0.9500 . ?
C25 H25 0.9500 . ?
C101 H101 0.9500 . ?
C51 F15 1.333(8) . ?
C51 F31 1.365(9) . ?
C51 F2 1.312(9) . ?
C103 F33 1.278(6) . ?
C103 F17 1.332(5) . ?
C103 F35 1.323(6) . ?
C103 F39 1.345(8) . ?
C103 F5 1.264(8) . ?
C103 F41 1.345(7) . ?
C13 F9 1.269(7) . ?
C13 F37 1.340(6) . ?
C13 F19 1.284(7) . ?
C13 F21 1.327(7) . ?
C13 F43 1.300(7) . ?
C13 F11 1.360(7) . ?
C105 F45 1.308(10) . ?
C105 F23 1.329(10) . ?
C105 F47 1.321(10) . ?
C53 F3 1.323(10) . ?
C53 F49 1.348(10) . ?
C53 F25 1.309(10) . ?
C107 F51 1.341(11) . ?
C107 F13 1.330(11) . ?
C107 F53 1.332(12) . ?

loop_
_smtbx_masks_void_nr
_smtbx_masks_void_average_x
_smtbx_masks_void_average_y
_smtbx_masks_void_average_z
_smtbx_masks_void_volume
_smtbx_masks_void_count_electrons
_smtbx_masks_void_content
1 0.078 0.182 0.459 25.1 0.0 ?
2 0.000 0.500 0.000 738.8 129.8 ?
3 -0.078 0.818 0.541 25.1 0.0 ?
